data_7716131
loop_
_publ_author_name
'Zhu, Hao-Tian'
'Sun, Yang'
'Su, Fang'
'Zhang, Ya-Jun'
'Sang, Xiao-Jing'
'Ren, Jing'
'Zhang, Lan-Cui'

_publ_section_title
;
 Self-assembly of a unique triangle-like tungstovanadate containing
 pentagonal {(WO<sub>7</sub>)W<sub>3</sub>(SnR)<sub>2</sub>} cluster.
;
_journal_issue 24
_journal_name_full 'Dalton transactions (Cambridge, England : 2003)'
_journal_page_first 10226
_journal_page_last 10234
_journal_paper_doi 10.1039/d4dt01281j
_journal_volume 53
_journal_year 2024
_chemical_formula_moiety 'C24 H46.5 K10 O148 Sn8 V3 W34.75,33H2O'
_chemical_formula_sum 'C24 H112.5 K10 O181 Sn8 V3 W34.75'
_chemical_formula_weight 11179.76
_space_group_crystal_system monoclinic
_space_group_IT_number 11
_space_group_name_Hall '-P 2yb'
_space_group_name_H-M_alt 'P 1 21/m 1'
_atom_sites_solution_hydrogens geom
_atom_sites_solution_primary iterative
_audit_creation_date 2024-04-30
_audit_creation_method
;
Olex2 1.5-alpha
(compiled 2024.02.16 svn.r378c4104 for OlexSys, GUI svn.r6928)
;
_audit_update_record
;
2024-04-30 deposited with the CCDC.	2024-05-21 downloaded from the CCDC.
;
_cell_angle_alpha 90
_cell_angle_beta 112.4530(10)
_cell_angle_gamma 90
_cell_formula_units_Z 2
_cell_length_a 15.6015(6)
_cell_length_b 40.4127(17)
_cell_length_c 19.2506(8)
_cell_measurement_reflns_used 6683
_cell_measurement_temperature 296(2)
_cell_measurement_theta_max 25.159
_cell_measurement_theta_min 2.183
_cell_volume 11217.4(8)
_computing_cell_refinement 'SAINT v8.34A (Bruker, 2013)'
_computing_data_collection 'SMART (Bruker, 2005)'
_computing_data_reduction 'SAINT v8.34A (Bruker, 2013)'
_computing_molecular_graphics 'Olex2 1.5-alpha (Dolomanov et al., 2009)'
_computing_publication_material 'Olex2 1.5-alpha (Dolomanov et al., 2009)'
_computing_structure_refinement 'olex2.refine 1.5-alpha (Bourhis et al., 2015)'
_computing_structure_solution 'olex2.solve 1.5-alpha (Bourhis et al., 2015)'
_diffrn_ambient_temperature 296.15
_diffrn_measured_fraction_theta_full 0.998
_diffrn_measured_fraction_theta_max 0.998
_diffrn_measurement_device_type 'Bruker P4'
_diffrn_measurement_method '\w scans'
_diffrn_radiation_monochromator graphite
_diffrn_radiation_type MoK\a
_diffrn_radiation_wavelength 0.71073
_diffrn_reflns_av_R_equivalents 0.0948
_diffrn_reflns_av_unetI/netI 0.1085
_diffrn_reflns_Laue_measured_fraction_full 0.998
_diffrn_reflns_Laue_measured_fraction_max 0.998
_diffrn_reflns_limit_h_max 15
_diffrn_reflns_limit_h_min -18
_diffrn_reflns_limit_k_max 48
_diffrn_reflns_limit_k_min -45
_diffrn_reflns_limit_l_max 22
_diffrn_reflns_limit_l_min -22
_diffrn_reflns_number 20040
_diffrn_reflns_point_group_measured_fraction_full 0.998
_diffrn_reflns_point_group_measured_fraction_max 0.998
_diffrn_reflns_theta_full 25.000
_diffrn_reflns_theta_max 25.000
_diffrn_reflns_theta_min 1.735
_diffrn_source_current 30.0
_diffrn_source_power 1.35
_diffrn_source_voltage 45.0
_exptl_absorpt_coefficient_mu 19.007
_exptl_absorpt_correction_T_max 0.438
_exptl_absorpt_correction_T_min 0.283
_exptl_absorpt_correction_type multi-scan
_exptl_absorpt_process_details '(SADABS; Sheldrick, 2003)'
_exptl_crystal_colour yellow
_exptl_crystal_density_diffrn 3.310
_exptl_crystal_description block
_exptl_crystal_F_000 9870
_exptl_crystal_size_max 0.089
_exptl_crystal_size_mid 0.067
_exptl_crystal_size_min 0.052
_platon_squeeze_details
;
;
_refine_diff_density_max 2.590
_refine_diff_density_min -2.325
_refine_diff_density_rms 0.330
_refine_ls_extinction_method none
_refine_ls_goodness_of_fit_ref 0.905
_refine_ls_hydrogen_treatment constr
_refine_ls_matrix_type full
_refine_ls_number_parameters 1128
_refine_ls_number_reflns 20040
_refine_ls_number_restraints 340
_refine_ls_restrained_S_all 0.909
_refine_ls_R_factor_all 0.0986
_refine_ls_R_factor_gt 0.0510
_refine_ls_shift/su_max 0.002
_refine_ls_shift/su_mean 0.000
_refine_ls_structure_factor_coef Fsqd
_refine_ls_weighting_details 'w=1/[\s^2^(Fo^2^)+(0.0600P)^2^] where P=(Fo^2^+2Fc^2^)/3'
_refine_ls_weighting_scheme calc
_refine_ls_wR_factor_gt 0.1104
_refine_ls_wR_factor_ref 0.1226
_reflns_Friedel_coverage 0.000
_reflns_number_gt 11978
_reflns_number_total 20040
_reflns_threshold_expression 'I > 2\s(I)'
_cod_data_source_file d4dt01281j2.cif
_cod_data_source_block 1
_cod_depositor_comments
;
The following automatic conversions were performed:

data item '_exptl_absorpt_correction_type' value 'Multi-scan' was
changed to 'multi-scan' in accordance with the
/home/data/users/saulius/crontab/automatic-downloads/rss-feeds/RSC/lib/dictionaries/cif_core.dic
dictionary named 'cif_core.dic' version 2.4.2 last updated on
2011-04-26.

Automatic conversion script
Id: cif_fix_values 8170 2020-07-09 18:12:32Z antanas 

 Adding full bibliography for 7716131.cif.
;
_cod_original_formula_sum 'C24 H112.50 K10 O181 Sn8 V3 W34.75'
_cod_database_code 7716131
_shelx_shelxl_version_number 2019/1
_shelx_space_group_comment
;
The symmetry employed for this shelxl refinement is uniquely defined
by the following loop, which should always be used as a source of
symmetry information in preference to the above space-group names.
They are only intended as comments.
;
_shelx_estimated_absorpt_t_max 0.438
_shelx_estimated_absorpt_t_min 0.283
_olex2_refinement_description
;
1. Shared sites
{W17, V17}
2. Restrained distances
 C1-C2 = C2-C3
 1.52 with sigma of 0.01
 C10-C11 = C11-C12
 1.52 with sigma of 0.01
3. Uiso/Uaniso restraints and constraints
Sn1 \\sim C1 \\sim C2 \\sim C3 \\sim O73 \\sim O74: within 3.8A with sigma of
0.01 and sigma for terminal atoms of 0.02 within 3.8A
Sn2 \\sim C4 \\sim C5 \\sim C6 \\sim O75 \\sim O76: within 3.8A with sigma of
0.01 and sigma for terminal atoms of 0.02 within 3.8A
Sn4 \\sim C10 \\sim C11 \\sim C12 \\sim O79 \\sim O80: within 3.8A with sigma
of 0.01 and sigma for terminal atoms of 0.02 within 3.8A
K3 \\sim K3A: within 3.8A with sigma of 0.01 and sigma for terminal atoms of
0.02 within 3.8A
Uanis(K3) \\sim Ueq, Uanis(K5) \\sim Ueq, Uanis(K6) \\sim Ueq, Uanis(K7) \\sim
Ueq, Uanis(K8) \\sim Ueq: with sigma of 0.01 and sigma for terminal atoms of
0.02
Uanis(O8) \\sim Ueq, Uanis(O17) \\sim Ueq, Uanis(O27) \\sim Ueq, Uanis(O43)
\\sim Ueq, Uanis(O63) \\sim Ueq, Uanis(O64) \\sim Ueq, Uanis(O3W) \\sim Ueq,
Uanis(O4W) \\sim Ueq: with sigma of 0.01 and sigma for terminal atoms of 0.02
Uanis(W17) = Uanis(V17)
4. Others
 Fixed Sof: W17(0.875) V17(0.125) W19(0.375) W19A(0.125) V2(0.375) K3(0.375)
 K3A(0.125) K4(0.5) K5(0.5) K6(0.5) K7(0.25) K8(0.5) K9(0.25) K9A(0.25)
 K10(0.25) O3W(0.5) O4W(0.5)
5.a Secondary CH2 refined with riding coordinates:
 C1(H1A,H1B), C2(H2A,H2B), C4(H4A,H4B), C5(H5A,H5B), C7(H7A,H7B), C8(H8A,H8B),
 C10(H10A,H10B), C11(H11A,H11B)
;
_olex2_submission_special_instructions 'No special instructions were received'

loop_
_space_group_symop_operation_xyz
'x, y, z'
'-x, y+1/2, -z'
'-x, -y, -z'
'x, -y-1/2, z'

loop_
_atom_site_label
_atom_site_type_symbol
_atom_site_fract_x
_atom_site_fract_y
_atom_site_fract_z
_atom_site_U_iso_or_equiv
_atom_site_adp_type
_atom_site_occupancy
_atom_site_site_symmetry_order
_atom_site_calc_flag
_atom_site_refinement_flags_posn
_atom_site_refinement_flags_adp
_atom_site_refinement_flags_occupancy
_atom_site_disorder_assembly
_atom_site_disorder_group
W1 W 0.96246(5) 0.67280(2) 0.45865(4) 0.02087(16) Uani 1 1 d . . . . .
W2 W 1.04421(7) 0.750000 0.47254(5) 0.0210(2) Uani 1 2 d S T P B .
W3 W 1.09576(5) 0.65847(2) 0.32650(4) 0.02425(17) Uani 1 1 d . . . . .
W4 W 1.22384(7) 0.70847(2) 0.97039(5) 0.0566(3) Uani 1 1 d . . . . .
W5 W 0.90496(5) 0.67176(2) 0.16821(4) 0.02861(19) Uani 1 1 d . . . . .
W6 W 0.71661(5) 0.57740(2) 0.22314(4) 0.0323(2) Uani 1 1 d . . . . .
W7 W 1.15141(5) 0.57126(2) 0.39905(4) 0.02850(18) Uani 1 1 d . . . . .
W8 W 1.11479(6) 0.70811(2) 0.76001(4) 0.0348(2) Uani 1 1 d . . . . .
W9 W 1.00563(6) 0.50860(2) 0.30624(4) 0.0337(2) Uani 1 1 d . . . . .
W10 W 1.17670(6) 0.59531(2) 0.22089(5) 0.0356(2) Uani 1 1 d . . . . .
W11 W 1.03715(6) 0.53194(2) 0.12873(5) 0.0406(2) Uani 1 1 d . . . . .
W12 W 0.79980(6) 0.52333(2) 0.12773(5) 0.0426(2) Uani 1 1 d . . . . .
W13 W 0.98833(7) 0.61021(2) 0.06216(4) 0.0414(2) Uani 1 1 d . . . . .
W14 W 0.75162(6) 0.60185(2) 0.06383(4) 0.0400(2) Uani 1 1 d . . . . .
W15 W 1.53412(6) 0.70384(2) 0.95025(5) 0.0491(3) Uani 1 1 d . . . . .
W16 W 1.42363(10) 0.750000 1.06031(7) 0.0546(4) Uani 1 2 d S T P . .
W17 W 1.43263(7) 0.70498(2) 0.75956(5) 0.0445(3) Uani 0.875 1 d . . P A 1
V17 V 1.43263(7) 0.70498(2) 0.75956(5) 0.0445(3) Uani 0.125 1 d . . P A 2
W18 W 1.33513(7) 0.66253(2) 0.86121(5) 0.0533(3) Uani 1 1 d . . . . .
W19 W 0.8171(5) 0.750000 0.3727(3) 0.0194(8) Uani 0.75 2 d S T P B 1
W19A W 0.8239(14) 0.750000 0.3617(10) 0.053(5) Uani 0.25 2 d S T P B 2
Sn1 Sn 1.20103(8) 0.70268(3) 0.60386(7) 0.0268(3) Uani 1 1 d . U . . .
Sn2 Sn 0.75559(8) 0.66669(3) 0.27833(7) 0.0269(3) Uani 1 1 d . U . . .
Sn3 Sn 1.01697(9) 0.58568(3) 0.52456(7) 0.0277(3) Uani 1 1 d . . . . .
Sn4 Sn 0.85208(9) 0.53475(3) 0.40794(8) 0.0332(3) Uani 1 1 d . U . . .
V1 V 0.9529(2) 0.58918(6) 0.23191(15) 0.0217(7) Uani 1 1 d . . . . .
V2 V 1.3229(4) 0.750000 0.8575(3) 0.0354(15) Uani 0.75 2 d S T P A .
K1 K 1.2715(6) 0.750000 0.4185(5) 0.081(3) Uani 1 2 d S T P B .
K2 K 0.7593(5) 0.62679(16) 0.4724(4) 0.090(2) Uani 1 1 d . . . . .
K3 K 1.7591(9) 0.750000 1.0184(8) 0.089(4) Uani 0.75 2 d S TU P C 1
K3A K 1.794(3) 0.750000 0.991(2) 0.085(6) Uiso 0.25 2 d S U P C 2
K4 K 1.1415(8) 0.6872(3) 0.1484(7) 0.075(3) Uani 0.5 1 d . . P B .
K5 K 1.1824(8) 0.4540(3) 0.0695(6) 0.078(4) Uani 0.5 1 d . U P . .
K6 K 0.3454(8) 0.6645(3) 0.3167(9) 0.094(4) Uani 0.5 1 d . U P . .
K7 K 1.0566(14) 0.750000 0.2442(11) 0.091(6) Uani 0.5 2 d S TU P B .
K8 K 0.8967(10) 0.4533(3) 0.0430(8) 0.095(4) Uani 0.5 1 d . U P . .
K9 K 0.9493(18) 0.6366(5) 0.8261(13) 0.065(6) Uiso 0.25 1 d . . P D 1
K9A K 1.014(2) 0.6357(7) 0.8483(16) 0.093(9) Uiso 0.25 1 d . . P D 2
K10 K 1.4832(12) 0.6105(5) 1.0353(12) 0.067(7) Uani 0.25 1 d . . P . .
O1 O 1.1322(7) 0.6178(3) 0.3804(6) 0.022(3) Uani 1 1 d . . . . .
O2 O 1.1194(7) 0.7082(3) 0.6658(6) 0.032(3) Uani 1 1 d . . . . .
O3 O 0.8579(8) 0.6585(3) 0.3801(6) 0.026(3) Uani 1 1 d . . . . .
O4 O 1.0491(12) 0.750000 0.7480(10) 0.041(5) Uani 1 2 d S T P D .
O5 O 0.8091(9) 0.6423(3) 0.1166(7) 0.037(3) Uani 1 1 d . . . . .
O6 O 0.9343(8) 0.7220(3) 0.4179(6) 0.028(3) Uani 1 1 d . . . . .
O7 O 0.8477(8) 0.6821(3) 0.2311(6) 0.026(3) Uani 1 1 d . . . . .
O8 O 1.0236(8) 0.6345(2) 0.4912(6) 0.024(3) Uani 1 1 d . U . . .
O9 O 1.1806(8) 0.5729(3) 0.3063(6) 0.031(3) Uani 1 1 d . . . . .
O10 O 0.7849(9) 0.5517(3) 0.3025(7) 0.038(3) Uani 1 1 d . . . . .
O11 O 1.2195(11) 0.750000 0.7847(9) 0.034(4) Uani 1 2 d S T P A .
O12 O 0.8421(8) 0.5763(3) 0.1791(6) 0.029(3) Uani 1 1 d . . . . .
O13 O 0.6759(9) 0.5972(3) 0.1185(7) 0.046(4) Uani 1 1 d . . . . .
O14 O 1.0928(11) 0.750000 0.4064(9) 0.029(4) Uani 1 2 d S T P . .
O15 O 0.7837(14) 0.750000 0.4486(11) 0.051(6) Uani 1 2 d S T P . .
O16 O 1.3038(13) 0.750000 0.9368(11) 0.047(5) Uani 1 2 d S T P A .
O17 O 0.7416(9) 0.5548(3) 0.0447(7) 0.046(4) Uani 1 1 d . U . . .
O18 O 0.7719(8) 0.6160(3) 0.2623(7) 0.033(3) Uani 1 1 d . . . . .
O19 O 1.0290(8) 0.6712(3) 0.3793(6) 0.026(3) Uani 1 1 d . . . . .
O20 O 1.0970(8) 0.5711(3) 0.4669(7) 0.035(3) Uani 1 1 d . . . . .
O21 O 1.1251(8) 0.5253(3) 0.3736(7) 0.037(3) Uani 1 1 d . . . . .
O22 O 0.9719(8) 0.6472(3) 0.1132(6) 0.033(3) Uani 1 1 d . . . . .
O23 O 1.5407(9) 0.6961(3) 0.8548(7) 0.052(4) Uani 1 1 d . . . . .
O24 O 1.0270(9) 0.6846(3) 0.2385(6) 0.036(3) Uani 1 1 d . . . . .
O25 O 1.3173(8) 0.7167(3) 0.6964(7) 0.038(3) Uani 1 1 d . . . . .
O26 O 0.9634(8) 0.6295(2) 0.2545(6) 0.023(3) Uani 1 1 d . . . . .
O27 O 1.1691(10) 0.750000 0.5645(9) 0.027(4) Uani 1 2 d S TU P . .
O28 O 0.7080(8) 0.5360(3) 0.1634(7) 0.046(4) Uani 1 1 d . . . . .
O29 O 0.8861(8) 0.5104(3) 0.2225(7) 0.035(3) Uani 1 1 d . . . . .
O30 O 1.0479(8) 0.5169(3) 0.2246(7) 0.037(3) Uani 1 1 d . . . . .
O32 O 1.1780(16) 0.750000 0.9926(11) 0.069(7) Uani 1 2 d S T P . .
O33 O 1.0712(8) 0.7034(3) 0.5101(6) 0.027(3) Uani 1 1 d . . . . .
O34 O 1.3862(9) 0.6633(3) 0.7863(7) 0.047(4) Uani 1 1 d . . . . .
O35 O 0.6090(9) 0.5785(3) 0.2258(8) 0.052(4) Uani 1 1 d . . . . .
O36 O 1.3348(10) 0.7164(3) 1.0597(7) 0.061(4) Uani 1 1 d . . . . .
O37 O 1.0638(10) 0.4975(3) 0.0890(7) 0.043(4) Uani 1 1 d . . . . .
O38 O 0.8827(9) 0.7056(3) 0.1134(7) 0.045(4) Uani 1 1 d . . . . .
O39 O 1.1207(10) 0.6132(3) 0.1191(8) 0.051(4) Uani 1 1 d . . . . .
O40 O 1.2660(9) 0.5688(3) 0.4578(8) 0.056(4) Uani 1 1 d . . . . .
O41 O 1.4611(10) 0.6645(3) 0.9361(8) 0.062(5) Uani 1 1 d . . . . .
O42 O 1.4705(12) 0.750000 0.7692(11) 0.052(6) Uani 1 2 d S T P . .
O43 O 1.5559(12) 0.750000 0.9416(10) 0.045(5) Uani 1 2 d S TU P C .
O44 O 1.4806(9) 0.7174(3) 1.0227(7) 0.052(4) Uani 1 1 d . . . . .
O45 O 1.4939(17) 0.750000 1.1545(11) 0.072(7) Uani 1 2 d S T P . .
O46 O 0.7586(11) 0.4869(3) 0.0854(8) 0.062(5) Uani 1 1 d . . . . .
O47 O 0.9802(11) 0.6263(3) -0.0227(7) 0.059(4) Uani 1 1 d . . . . .
O48 O 1.0224(9) 0.6829(3) 0.7441(7) 0.049(4) Uani 1 1 d . . . . .
O49 O 1.0076(9) 0.5635(3) 0.0475(7) 0.042(3) Uani 1 1 d . . . . .
O50 O 1.3160(11) 0.6209(3) 0.8612(9) 0.068(5) Uani 1 1 d . . . . .
O51 O 0.6753(10) 0.6160(3) -0.0219(8) 0.064(5) Uani 1 1 d . . . . .
O52 O 1.1630(12) 0.6811(4) 1.0053(9) 0.085(6) Uani 1 1 d . . . . .
O53 O 1.0157(8) 0.5829(3) 0.1768(7) 0.033(3) Uani 1 1 d . . . . .
O54 O 0.9490(8) 0.5131(3) 0.3744(7) 0.038(3) Uani 1 1 d . . . . .
O55 O 1.2190(9) 0.6791(3) 0.7939(7) 0.040(3) Uani 1 1 d . . . . .
O56 O 1.1458(10) 0.7119(3) 0.8685(8) 0.056(4) Uani 1 1 d . . . . .
O57 O 1.1444(8) 0.6335(3) 0.2554(6) 0.032(3) Uani 1 1 d . . . . .
O58 O 1.0294(9) 0.4670(3) 0.3111(8) 0.048(4) Uani 1 1 d . . . . .
O59 O 1.2989(10) 0.6781(3) 0.9402(7) 0.053(4) Uani 1 1 d . . . . .
O60 O 1.3863(8) 0.7155(3) 0.8566(7) 0.041(3) Uani 1 1 d . . . . .
O61 O 0.9994(8) 0.5663(3) 0.3094(6) 0.031(3) Uani 1 1 d . . . . .
O62 O 1.2923(9) 0.6012(3) 0.2369(8) 0.049(4) Uani 1 1 d . . . . .
O63 O 0.9059(9) 0.5263(3) 0.1013(7) 0.040(3) Uani 1 1 d . U . . .
O64 O 1.4797(10) 0.6890(4) 0.7039(9) 0.067(5) Uani 1 1 d . U . . .
O65 O 0.8613(10) 0.5994(3) 0.0426(6) 0.045(4) Uani 1 1 d . . . . .
O66 O 1.1576(9) 0.5519(3) 0.1714(7) 0.043(3) Uani 1 1 d . . . . .
O67 O 1.1931(8) 0.6825(3) 0.3625(8) 0.042(4) Uani 1 1 d . . . . .
O68 O 0.7548(8) 0.7155(2) 0.3196(6) 0.029(3) Uani 1 1 d . . . . .
O69 O 0.9149(9) 0.6785(3) 0.5258(7) 0.037(3) Uani 1 1 d . . . . .
O70 O 1.6422(10) 0.6903(3) 1.0087(8) 0.066(5) Uani 1 1 d . . . . .
O71 O 0.9581(8) 0.5378(3) 0.5155(7) 0.034(3) Uani 1 1 d . . . . .
O72 O 0.9027(8) 0.5836(3) 0.4272(6) 0.032(3) Uani 1 1 d . . . . .
O73 O 1.2886(9) 0.7058(3) 0.5399(7) 0.045(3) Uani 1 1 d . U . . .
O74 O 1.3838(11) 0.6761(4) 0.5068(9) 0.073(4) Uani 1 1 d . U . . .
O75 O 0.6615(9) 0.6526(3) 0.3316(8) 0.048(3) Uani 1 1 d . U . . .
O76 O 0.5122(10) 0.6430(4) 0.3034(9) 0.069(3) Uani 1 1 d . U . . .
O77 O 0.9230(10) 0.6020(3) 0.5752(8) 0.046(4) Uani 1 1 d . . . . .
O78 O 0.9219(14) 0.6137(4) 0.6855(11) 0.096(7) Uani 1 1 d . . . . .
O79 O 0.7478(10) 0.5587(3) 0.4410(9) 0.056(3) Uani 1 1 d . U . . .
O80 O 0.6111(13) 0.5487(4) 0.4482(12) 0.098(5) Uani 1 1 d . U . . .
C1 C 1.2334(13) 0.6516(5) 0.6066(11) 0.046(3) Uani 1 1 d D U . . .
H1A H 1.264407 0.644188 0.658058 0.055 Uiso 1 1 calc R U . . .
H1B H 1.177262 0.638718 0.583067 0.055 Uiso 1 1 calc R U . . .
C2 C 1.2968(13) 0.6477(4) 0.5636(11) 0.048(3) Uani 1 1 d D U . . .
H2A H 1.352917 0.636617 0.596302 0.057 Uiso 1 1 calc R U . . .
H2B H 1.266378 0.633071 0.521307 0.057 Uiso 1 1 calc R U . . .
C3 C 1.3249(14) 0.6787(4) 0.5339(11) 0.044(3) Uani 1 1 d D U . . .
C4 C 0.6282(13) 0.6738(5) 0.1878(12) 0.053(3) Uani 1 1 d . U . . .
H4A H 0.621166 0.696997 0.174203 0.063 Uiso 1 1 calc R U . . .
H4B H 0.628328 0.661345 0.144698 0.063 Uiso 1 1 calc R U . . .
C5 C 0.5528(14) 0.6636(5) 0.2050(12) 0.058(3) Uani 1 1 d . U . . .
H5A H 0.522482 0.645174 0.172818 0.069 Uiso 1 1 calc R U . . .
H5B H 0.508475 0.681643 0.193965 0.069 Uiso 1 1 calc R U . . .
C6 C 0.5798(16) 0.6532(5) 0.2877(13) 0.056(3) Uani 1 1 d . U . . .
C7 C 1.1100(13) 0.5833(5) 0.6393(11) 0.042(5) Uani 1 1 d . . . . .
H7A H 1.116231 0.560677 0.657351 0.050 Uiso 1 1 calc R U . . .
H7B H 1.170779 0.591421 0.644862 0.050 Uiso 1 1 calc R U . . .
C8 C 1.0693(17) 0.6047(6) 0.6830(11) 0.066(7) Uani 1 1 d . . . . .
H8A H 1.095126 0.626795 0.687405 0.079 Uiso 1 1 calc R U . . .
H8B H 1.086611 0.595772 0.733291 0.079 Uiso 1 1 calc R U . . .
C9 C 0.965(2) 0.6067(5) 0.6461(13) 0.061(7) Uani 1 1 d . . . . .
C10 C 0.7787(13) 0.4927(5) 0.4136(13) 0.056(3) Uani 1 1 d D U . . .
H10A H 0.757277 0.481109 0.365781 0.067 Uiso 1 1 calc R U . . .
H10B H 0.818380 0.477832 0.452031 0.067 Uiso 1 1 calc R U . . .
C11 C 0.6964(14) 0.5030(4) 0.4322(14) 0.065(3) Uani 1 1 d D U . . .
H11A H 0.640086 0.497503 0.389729 0.078 Uiso 1 1 calc R U . . .
H11B H 0.696909 0.489935 0.474616 0.078 Uiso 1 1 calc R U . . .
C12 C 0.6918(17) 0.5392(4) 0.4509(14) 0.062(3) Uani 1 1 d D U . . .
O1W O 0.8804(12) 0.750000 0.2746(10) 0.037(5) Uani 1 2 d S T P . .
O2W O 0.9816(12) 0.750000 0.5628(9) 0.032(4) Uani 1 2 d S T P . .
O3W O 1.365(3) 0.5647(9) 0.948(2) 0.086(13) Uani 0.5 1 d . U P E 1
O4W O 1.400(2) 0.5593(8) 0.923(2) 0.054(10) Uani 0.5 1 d . U P E 2
O5W O 1.7129(18) 0.750000 1.1324(16) 0.118(11) Uani 1 2 d S T P . .

loop_
_atom_site_aniso_label
_atom_site_aniso_U_11
_atom_site_aniso_U_22
_atom_site_aniso_U_33
_atom_site_aniso_U_23
_atom_site_aniso_U_13
_atom_site_aniso_U_12
W1 0.0269(4) 0.0174(3) 0.0156(4) 0.0010(3) 0.0051(3) 0.0003(3)
W2 0.0239(6) 0.0192(5) 0.0145(5) 0.000 0.0013(4) 0.000
W3 0.0288(4) 0.0233(4) 0.0212(4) -0.0008(3) 0.0102(3) -0.0017(3)
W4 0.0794(7) 0.0601(6) 0.0287(5) 0.0076(4) 0.0187(5) -0.0112(5)
W5 0.0438(5) 0.0219(4) 0.0174(4) 0.0021(3) 0.0087(3) 0.0032(3)
W6 0.0308(5) 0.0217(4) 0.0365(5) -0.0031(3) 0.0040(4) -0.0021(3)
W7 0.0314(5) 0.0276(4) 0.0260(4) 0.0055(3) 0.0104(3) 0.0066(3)
W8 0.0417(5) 0.0334(4) 0.0268(5) 0.0019(3) 0.0103(4) -0.0035(4)
W9 0.0509(6) 0.0189(4) 0.0344(5) 0.0027(3) 0.0197(4) 0.0050(4)
W10 0.0464(5) 0.0328(4) 0.0375(5) -0.0001(4) 0.0269(4) 0.0039(4)
W11 0.0664(6) 0.0295(4) 0.0328(5) -0.0045(4) 0.0267(4) 0.0066(4)
W12 0.0531(6) 0.0266(4) 0.0407(5) -0.0137(4) 0.0095(4) -0.0029(4)
W13 0.0715(7) 0.0349(4) 0.0236(5) -0.0006(4) 0.0246(4) 0.0050(4)
W14 0.0508(6) 0.0330(4) 0.0224(4) -0.0060(3) -0.0013(4) 0.0013(4)
W15 0.0517(6) 0.0373(5) 0.0359(5) 0.0018(4) -0.0083(4) 0.0029(4)
W16 0.0763(10) 0.0484(8) 0.0226(7) 0.000 0.0004(7) 0.000
W17 0.0378(6) 0.0488(6) 0.0311(5) -0.0047(4) -0.0045(4) 0.0070(5)
V17 0.0378(6) 0.0488(6) 0.0311(5) -0.0047(4) -0.0045(4) 0.0070(5)
W18 0.0586(7) 0.0337(5) 0.0490(6) 0.0043(4) 0.0000(5) 0.0001(4)
W19 0.0248(17) 0.0197(15) 0.0156(11) 0.000 0.0098(12) 0.000
W19A 0.027(7) 0.010(4) 0.086(12) 0.000 -0.019(7) 0.000
Sn1 0.0284(7) 0.0210(6) 0.0212(7) 0.0002(5) -0.0014(5) 0.0038(5)
Sn2 0.0239(7) 0.0216(6) 0.0275(7) -0.0006(5) 0.0012(6) -0.0016(5)
Sn3 0.0401(8) 0.0231(6) 0.0209(7) 0.0053(5) 0.0127(6) 0.0048(6)
Sn4 0.0425(8) 0.0234(6) 0.0371(8) 0.0047(6) 0.0190(7) -0.0015(6)
V1 0.0317(18) 0.0182(14) 0.0146(15) -0.0006(12) 0.0082(13) 0.0002(13)
V2 0.041(4) 0.035(3) 0.023(3) 0.000 0.005(3) 0.000
K1 0.079(6) 0.067(5) 0.115(8) 0.000 0.057(6) 0.000
K2 0.092(5) 0.082(4) 0.097(5) 0.025(4) 0.037(4) 0.010(4)
K3 0.077(6) 0.081(6) 0.090(6) 0.000 0.008(5) 0.000
K4 0.090(9) 0.079(8) 0.074(8) 0.006(6) 0.050(7) -0.007(7)
K5 0.084(7) 0.083(6) 0.061(6) -0.039(5) 0.021(5) 0.033(5)
K6 0.056(6) 0.097(7) 0.144(9) -0.028(6) 0.055(6) 0.005(5)
K7 0.114(10) 0.064(8) 0.088(9) 0.000 0.032(7) 0.000
K8 0.110(8) 0.099(7) 0.102(8) -0.033(6) 0.071(6) -0.003(6)
K10 0.026(11) 0.062(13) 0.076(16) 0.038(11) -0.022(10) -0.016(9)
O1 0.019(7) 0.031(6) 0.016(6) 0.006(5) 0.008(5) -0.001(5)
O2 0.020(7) 0.036(7) 0.021(7) -0.004(5) -0.014(5) -0.002(5)
O3 0.041(8) 0.019(6) 0.010(6) -0.005(5) 0.001(5) -0.001(5)
O4 0.038(12) 0.042(11) 0.049(13) 0.000 0.023(10) 0.000
O5 0.053(9) 0.035(7) 0.026(7) -0.003(6) 0.019(6) 0.004(6)
O6 0.039(8) 0.021(6) 0.016(6) -0.006(5) 0.001(5) 0.007(5)
O7 0.041(8) 0.025(6) 0.013(6) -0.003(5) 0.011(6) -0.007(5)
O8 0.041(6) 0.021(5) 0.006(5) 0.002(4) 0.003(5) -0.002(5)
O9 0.028(7) 0.027(7) 0.036(8) 0.008(6) 0.010(6) 0.008(5)
O10 0.050(9) 0.026(7) 0.033(8) 0.004(6) 0.011(6) -0.011(6)
O11 0.037(11) 0.046(11) 0.011(9) 0.000 0.000(8) 0.000
O12 0.036(8) 0.023(6) 0.014(6) 0.001(5) -0.007(5) -0.002(5)
O13 0.048(9) 0.029(7) 0.043(9) -0.017(6) -0.002(7) 0.014(6)
O14 0.031(10) 0.020(9) 0.026(10) 0.000 -0.001(8) 0.000
O15 0.070(15) 0.016(9) 0.054(14) 0.000 0.011(11) 0.000
O16 0.054(13) 0.011(9) 0.061(14) 0.000 0.005(11) 0.000
O17 0.053(7) 0.041(6) 0.029(6) -0.020(5) -0.001(5) -0.005(6)
O18 0.040(8) 0.021(6) 0.032(8) 0.008(5) 0.007(6) 0.009(6)
O19 0.039(8) 0.021(6) 0.017(6) 0.008(5) 0.011(6) 0.007(5)
O20 0.046(8) 0.021(6) 0.032(8) 0.016(5) 0.009(6) 0.015(6)
O21 0.032(8) 0.037(7) 0.041(8) 0.001(6) 0.012(6) 0.007(6)
O22 0.046(8) 0.025(7) 0.032(8) 0.004(5) 0.022(6) 0.003(6)
O23 0.052(9) 0.036(8) 0.038(9) 0.001(6) -0.017(7) 0.010(7)
O24 0.056(9) 0.029(7) 0.019(7) 0.000(5) 0.010(6) 0.007(6)
O25 0.017(7) 0.037(7) 0.046(9) -0.005(6) -0.005(6) 0.003(6)
O26 0.042(8) 0.012(5) 0.018(6) 0.002(5) 0.014(6) -0.007(5)
O27 0.018(7) 0.032(7) 0.023(7) 0.000 0.000(6) 0.000
O28 0.032(8) 0.028(7) 0.055(9) -0.015(6) -0.008(7) -0.007(6)
O29 0.033(8) 0.031(7) 0.041(8) -0.001(6) 0.014(6) -0.015(6)
O30 0.043(8) 0.039(7) 0.039(8) -0.006(6) 0.029(7) 0.014(6)
O32 0.105(19) 0.080(16) 0.041(14) 0.000 0.051(13) 0.000
O33 0.039(8) 0.023(6) 0.013(6) 0.002(5) 0.003(5) -0.004(5)
O34 0.047(9) 0.039(8) 0.046(9) -0.006(7) 0.008(7) 0.013(7)
O35 0.048(9) 0.037(8) 0.060(10) -0.005(7) 0.006(8) -0.004(7)
O36 0.089(12) 0.057(10) 0.024(8) -0.001(7) 0.008(8) -0.012(8)
O37 0.080(11) 0.024(7) 0.035(8) -0.001(6) 0.031(7) 0.000(7)
O38 0.074(10) 0.028(7) 0.023(7) 0.010(6) 0.009(7) 0.008(7)
O39 0.067(10) 0.055(9) 0.049(9) -0.004(7) 0.042(8) 0.009(8)
O40 0.042(9) 0.062(10) 0.043(9) 0.010(7) -0.006(7) 0.028(7)
O41 0.066(11) 0.048(9) 0.037(9) -0.001(7) -0.020(8) 0.005(8)
O42 0.033(12) 0.033(11) 0.069(15) 0.000 -0.004(10) 0.000
O43 0.036(8) 0.053(8) 0.040(8) 0.000 0.007(7) 0.000
O44 0.054(10) 0.049(9) 0.033(9) 0.007(7) -0.006(7) -0.001(7)
O45 0.13(2) 0.055(14) 0.019(12) 0.000 0.008(12) 0.000
O46 0.092(12) 0.036(8) 0.064(11) -0.033(7) 0.036(9) -0.011(8)
O47 0.093(12) 0.059(9) 0.030(8) -0.007(7) 0.030(8) -0.002(9)
O48 0.063(10) 0.038(8) 0.039(9) 0.009(6) 0.012(7) -0.011(7)
O49 0.063(10) 0.047(8) 0.025(7) -0.004(6) 0.027(7) 0.012(7)
O50 0.068(11) 0.047(9) 0.077(12) 0.017(8) 0.014(9) 0.011(8)
O51 0.070(11) 0.051(9) 0.042(10) 0.005(7) -0.012(8) -0.002(8)
O52 0.109(15) 0.087(13) 0.052(11) 0.020(10) 0.024(10) -0.014(11)
O53 0.034(8) 0.038(7) 0.037(8) -0.008(6) 0.024(6) -0.007(6)
O54 0.041(8) 0.012(6) 0.058(9) -0.004(6) 0.015(7) 0.000(5)
O55 0.051(9) 0.036(7) 0.025(7) -0.012(6) 0.005(6) -0.011(6)
O56 0.078(11) 0.044(9) 0.041(9) -0.003(7) 0.017(8) -0.004(8)
O57 0.043(8) 0.032(7) 0.027(7) 0.006(6) 0.020(6) -0.003(6)
O58 0.063(10) 0.014(6) 0.074(11) 0.007(6) 0.035(8) 0.010(6)
O59 0.085(11) 0.042(8) 0.017(7) 0.004(6) 0.002(7) -0.005(8)
O60 0.043(9) 0.035(7) 0.042(9) 0.011(6) 0.013(7) -0.008(6)
O61 0.053(9) 0.018(6) 0.023(7) 0.000(5) 0.017(6) 0.007(6)
O62 0.047(9) 0.056(9) 0.055(10) 0.009(7) 0.032(8) 0.010(7)
O63 0.056(7) 0.029(6) 0.026(6) -0.013(5) 0.006(5) 0.001(5)
O64 0.054(8) 0.078(8) 0.063(8) -0.011(7) 0.014(6) 0.004(6)
O65 0.084(11) 0.027(7) 0.014(7) -0.009(5) 0.008(7) 0.001(7)
O66 0.056(9) 0.039(8) 0.045(9) 0.000(6) 0.031(7) -0.001(7)
O67 0.042(9) 0.029(7) 0.074(10) 0.004(7) 0.042(8) -0.001(6)
O68 0.034(7) 0.017(6) 0.033(7) 0.000(5) 0.010(6) 0.001(5)
O69 0.054(9) 0.032(7) 0.034(8) 0.004(6) 0.028(7) 0.016(6)
O70 0.066(11) 0.046(9) 0.050(10) 0.012(7) -0.019(8) 0.008(8)
O71 0.039(8) 0.030(7) 0.031(8) 0.011(6) 0.013(6) -0.004(6)
O72 0.034(8) 0.025(7) 0.024(7) -0.008(5) -0.003(6) -0.009(5)
O73 0.045(5) 0.045(5) 0.037(5) 0.003(4) 0.007(4) 0.007(4)
O74 0.062(8) 0.092(8) 0.067(8) -0.012(7) 0.028(7) 0.012(7)
O75 0.033(5) 0.044(5) 0.058(5) -0.003(4) 0.009(4) -0.005(4)
O76 0.044(5) 0.062(5) 0.082(6) -0.002(5) 0.005(5) -0.006(5)
O77 0.062(10) 0.039(8) 0.050(10) 0.006(7) 0.038(8) 0.016(7)
O78 0.136(18) 0.081(13) 0.102(16) -0.039(11) 0.078(14) -0.008(12)
O79 0.051(5) 0.046(5) 0.078(5) 0.005(5) 0.032(5) 0.000(4)
O80 0.073(8) 0.086(8) 0.132(9) 0.006(8) 0.036(8) 0.005(8)
C1 0.041(5) 0.042(5) 0.040(5) -0.004(5) -0.001(5) 0.009(5)
C2 0.047(5) 0.046(5) 0.040(5) -0.005(5) 0.006(5) 0.013(5)
C3 0.040(5) 0.051(5) 0.037(5) -0.005(5) 0.009(5) 0.010(5)
C4 0.037(5) 0.044(5) 0.058(5) -0.002(5) -0.003(5) -0.004(5)
C5 0.040(5) 0.050(5) 0.063(5) 0.000(5) -0.003(5) -0.005(5)
C6 0.039(5) 0.049(5) 0.064(5) -0.002(5) 0.002(5) -0.005(5)
C7 0.026(12) 0.044(12) 0.043(13) 0.010(10) 0.001(10) 0.020(9)
C8 0.09(2) 0.086(18) 0.015(11) -0.010(12) 0.007(12) -0.030(15)
C9 0.11(2) 0.045(13) 0.035(14) -0.004(11) 0.036(16) 0.014(14)
C10 0.050(5) 0.046(5) 0.073(6) 0.008(5) 0.025(5) -0.003(5)
C11 0.058(5) 0.051(5) 0.082(6) 0.009(5) 0.023(5) -0.003(5)
C12 0.054(6) 0.053(5) 0.080(6) 0.004(5) 0.026(5) 0.001(5)
O1W 0.041(12) 0.033(10) 0.039(12) 0.000 0.018(9) 0.000
O2W 0.053(12) 0.025(9) 0.020(10) 0.000 0.017(9) 0.000
O3W 0.09(2) 0.046(17) 0.09(2) -0.001(15) 0.005(15) -0.051(15)
O4W 0.051(16) 0.039(15) 0.064(17) -0.012(13) 0.012(13) -0.011(12)
O5W 0.07(2) 0.13(3) 0.10(2) 0.000 -0.027(16) 0.000

loop_
_atom_type_symbol
_atom_type_description
_atom_type_scat_dispersion_real
_atom_type_scat_dispersion_imag
_atom_type_scat_source
C C 0.0033 0.0016 'International Tables Vol C Tables 4.2.6.8 and 6.1.1.4'
H H 0.0000 0.0000 'International Tables Vol C Tables 4.2.6.8 and 6.1.1.4'
N N 0.0061 0.0033 'International Tables Vol C Tables 4.2.6.8 and 6.1.1.4'
O O 0.0106 0.0060 'International Tables Vol C Tables 4.2.6.8 and 6.1.1.4'
V V 0.3005 0.5294 'International Tables Vol C Tables 4.2.6.8 and 6.1.1.4'
W W -0.8490 6.8722 'International Tables Vol C Tables 4.2.6.8 and 6.1.1.4'
Co Co 0.3494 0.9721 'International Tables Vol C Tables 4.2.6.8 and 6.1.1.4'
Sn Sn -0.6537 1.4246 'International Tables Vol C Tables 4.2.6.8 and 6.1.1.4'
K K 0.2009 0.2494 'International Tables Vol C Tables 4.2.6.8 and 6.1.1.4'

loop_
_geom_angle_atom_site_label_1
_geom_angle_atom_site_label_2
_geom_angle_atom_site_label_3
_geom_angle
_geom_angle_site_symmetry_1
_geom_angle_site_symmetry_3
_geom_angle_publ_flag
O3 W1 K2 53.1(4) . . ?
O3 W1 O6 89.8(4) . . ?
O3 W1 O19 85.6(5) . . ?
O3 W1 O33 154.9(4) . . ?
O6 W1 K2 115.3(3) . . ?
O6 W1 O19 81.6(4) . . ?
O8 W1 K2 84.2(4) . . ?
O8 W1 O3 101.6(5) . . ?
O8 W1 O6 160.4(5) . . ?
O8 W1 O19 83.4(4) . . ?
O8 W1 O33 96.9(5) . . ?
O19 W1 K2 133.0(3) . . ?
O33 W1 K2 146.7(3) . . ?
O33 W1 O6 68.0(4) . . ?
O33 W1 O19 79.9(4) . . ?
O69 W1 K2 53.3(4) . . ?
O69 W1 O3 99.0(6) . . ?
O69 W1 O6 93.7(5) . . ?
O69 W1 O8 100.1(5) . . ?
O69 W1 O19 173.4(5) . . ?
O69 W1 O33 94.1(5) . . ?
O6 W2 K1 121.7(3) 4_575 . ?
O6 W2 K1 121.7(3) . . ?
O6 W2 O6 69.4(6) . 4_575 ?
O6 W2 O27 142.4(3) 4_575 . ?
O6 W2 O27 142.4(3) . . ?
O6 W2 O33 138.3(4) . 4_575 ?
O6 W2 O33 71.1(4) 4_575 4_575 ?
O6 W2 O33 71.1(4) . . ?
O6 W2 O33 138.3(4) 4_575 . ?
O6 W2 O2W 82.6(5) 4_575 . ?
O6 W2 O2W 82.6(5) . . ?
O14 W2 K1 29.7(5) . . ?
O14 W2 O6 98.3(5) . 4_575 ?
O14 W2 O6 98.3(5) . . ?
O14 W2 O27 95.5(7) . . ?
O14 W2 O33 100.2(4) . . ?
O14 W2 O33 100.2(4) . 4_575 ?
O14 W2 O2W 179.0(7) . . ?
O27 W2 K1 65.8(5) . . ?
O27 W2 O2W 83.5(6) . . ?
O33 W2 K1 90.5(3) 4_575 . ?
O33 W2 K1 90.5(3) . . ?
O33 W2 O27 72.1(3) 4_575 . ?
O33 W2 O27 72.1(3) . . ?
O33 W2 O33 140.1(6) 4_575 . ?
O33 W2 O2W 79.5(4) . . ?
O33 W2 O2W 79.5(4) 4_575 . ?
O2W W2 K1 149.3(4) . . ?
K4 W3 K6 55.5(3) . 1_655 ?
K4 W3 K7 55.2(3) . . ?
K6 W3 K7 85.9(4) 1_655 . ?
O1 W3 K4 127.7(4) . . ?
O1 W3 K6 89.1(4) . 1_655 ?
O1 W3 K7 170.0(4) . . ?
O1 W3 O24 153.5(5) . . ?
O1 W3 O26 84.4(4) . . ?
O1 W3 O57 80.2(4) . . ?
O19 W3 K4 138.6(4) . . ?
O19 W3 K6 143.4(4) . 1_655 ?
O19 W3 K7 85.7(4) . . ?
O19 W3 O1 93.2(4) . . ?
O19 W3 O24 95.3(5) . . ?
O19 W3 O26 84.6(5) . . ?
O19 W3 O57 163.7(5) . . ?
O24 W3 K4 45.6(4) . . ?
O24 W3 K6 98.6(5) . 1_655 ?
O24 W3 K7 36.3(4) . . ?
O24 W3 O26 71.5(4) . . ?
O24 W3 O57 84.7(5) . . ?
O26 W3 K4 92.6(3) . . ?
O26 W3 K6 131.9(3) . 1_655 ?
O26 W3 K7 105.4(4) . . ?
O57 W3 K4 48.1(3) . . ?
O57 W3 K6 52.0(4) . 1_655 ?
O57 W3 K7 103.3(4) . . ?
O57 W3 O26 80.0(4) . . ?
O67 W3 K4 76.0(5) . . ?
O67 W3 K6 41.5(4) . 1_655 ?
O67 W3 K7 67.1(5) . . ?
O67 W3 O1 103.5(5) . . ?
O67 W3 O19 103.1(5) . . ?
O67 W3 O24 98.8(6) . . ?
O67 W3 O26 168.4(5) . . ?
O67 W3 O57 93.0(5) . . ?
O32 W4 O16 73.6(7) . . ?
O32 W4 O36 86.6(8) . . ?
O36 W4 O16 74.7(6) . . ?
O52 W4 O16 171.9(7) . . ?
O52 W4 O32 99.3(8) . . ?
O52 W4 O36 101.3(7) . . ?
O52 W4 O56 102.5(7) . . ?
O52 W4 O59 101.2(7) . . ?
O56 W4 O16 81.9(6) . . ?
O56 W4 O32 91.2(8) . . ?
O56 W4 O36 156.1(6) . . ?
O56 W4 O59 87.6(6) . . ?
O59 W4 O16 85.6(6) . . ?
O59 W4 O32 159.2(7) . . ?
O59 W4 O36 86.2(6) . . ?
K7 W5 K4 56.2(3) . . ?
O5 W5 K4 130.1(4) . . ?
O5 W5 K7 164.9(4) . . ?
O5 W5 O22 82.9(5) . . ?
O5 W5 O24 156.0(5) . . ?
O5 W5 O26 85.8(4) . . ?
O7 W5 K4 139.2(4) . . ?
O7 W5 K7 86.9(4) . . ?
O7 W5 O5 90.2(5) . . ?
O7 W5 O22 163.0(5) . . ?
O7 W5 O24 94.4(5) . . ?
O7 W5 O26 81.3(4) . . ?
O22 W5 K4 47.7(4) . . ?
O22 W5 K7 103.6(4) . . ?
O22 W5 O26 82.7(4) . . ?
O24 W5 K4 46.5(4) . . ?
O24 W5 K7 39.1(4) . . ?
O24 W5 O22 86.0(5) . . ?
O24 W5 O26 71.6(4) . . ?
O26 W5 K4 93.4(3) . . ?
O26 W5 K7 108.3(4) . . ?
O38 W5 K4 77.6(5) . . ?
O38 W5 K7 61.6(5) . . ?
O38 W5 O5 104.7(6) . . ?
O38 W5 O7 101.3(6) . . ?
O38 W5 O22 95.5(6) . . ?
O38 W5 O24 97.6(6) . . ?
O38 W5 O26 169.1(5) . . ?
O10 W6 O12 89.5(5) . . ?
O10 W6 O13 156.9(5) . . ?
O10 W6 O28 84.0(5) . . ?
O13 W6 O12 69.4(4) . . ?
O18 W6 O10 96.3(5) . . ?
O18 W6 O12 80.8(5) . . ?
O18 W6 O13 89.6(5) . . ?
O18 W6 O28 151.5(6) . . ?
O28 W6 O12 70.7(5) . . ?
O28 W6 O13 80.4(5) . . ?
O35 W6 O10 104.9(6) . . ?
O35 W6 O12 162.6(5) . . ?
O35 W6 O13 94.7(6) . . ?
O35 W6 O18 106.6(6) . . ?
O35 W6 O28 100.8(6) . . ?
O1 W7 O9 82.6(4) . . ?
O1 W7 O21 153.7(5) . . ?
O1 W7 O61 84.5(4) . . ?
O9 W7 O61 81.8(4) . . ?
O20 W7 O1 93.2(5) . . ?
O20 W7 O9 166.3(5) . . ?
O20 W7 O21 93.9(5) . . ?
O20 W7 O61 84.8(5) . . ?
O21 W7 O9 84.6(5) . . ?
O21 W7 O61 71.0(4) . . ?
O40 W7 O1 103.2(6) . . ?
O40 W7 O9 93.2(6) . . ?
O40 W7 O20 100.5(6) . . ?
O40 W7 O21 100.3(6) . . ?
O40 W7 O61 170.2(5) . . ?
O2 W8 K9A 126.2(5) . . ?
O2 W8 O4 95.6(6) . . ?
O2 W8 O11 84.8(5) . . ?
O2 W8 O55 89.4(5) . . ?
O2 W8 O56 164.0(6) . . ?
O4 W8 K9A 114.3(6) . . ?
O4 W8 O11 71.4(6) . . ?
O4 W8 O56 87.9(7) . . ?
O11 W8 K9A 145.6(6) . . ?
O48 W8 K9A 35.9(6) . . ?
O48 W8 O2 100.1(6) . . ?
O48 W8 O4 97.4(6) . . ?
O48 W8 O11 168.3(6) . . ?
O48 W8 O55 104.3(6) . . ?
O48 W8 O56 94.9(6) . . ?
O55 W8 K9A 80.1(6) . . ?
O55 W8 O4 156.6(6) . . ?
O55 W8 O11 86.3(5) . . ?
O55 W8 O56 81.5(6) . . ?
O56 W8 K9A 65.3(6) . . ?
O56 W8 O11 81.6(6) . . ?
O21 W9 O29 155.9(5) . . ?
O21 W9 O30 86.9(5) . . ?
O21 W9 O61 71.1(4) . . ?
O29 W9 O30 80.7(5) . . ?
O29 W9 O61 87.0(4) . . ?
O30 W9 O61 83.1(4) . . ?
O54 W9 O21 95.1(5) . . ?
O54 W9 O29 91.0(5) . . ?
O54 W9 O30 162.7(5) . . ?
O54 W9 O61 81.3(4) . . ?
O58 W9 O21 99.8(6) . . ?
O58 W9 O29 101.6(6) . . ?
O58 W9 O30 94.5(6) . . ?
O58 W9 O54 102.0(6) . . ?
O58 W9 O61 170.7(5) . . ?
K6 W10 K4 56.9(3) 1_655 . ?
O9 W10 K4 136.6(4) . . ?
O9 W10 K6 98.4(4) . 1_655 ?
O9 W10 O39 156.7(5) . . ?
O9 W10 O53 83.5(5) . . ?
O9 W10 O66 86.7(5) . . ?
O39 W10 K4 49.2(4) . . ?
O39 W10 K6 100.2(5) . 1_655 ?
O39 W10 O53 73.3(5) . . ?
O39 W10 O66 85.2(5) . . ?
O53 W10 K4 95.0(3) . . ?
O53 W10 K6 140.3(3) . 1_655 ?
O57 W10 K4 46.4(4) . . ?
O57 W10 K6 55.8(4) . 1_655 ?
O57 W10 O9 90.5(5) . . ?
O57 W10 O39 88.4(5) . . ?
O57 W10 O53 84.6(5) . . ?
O57 W10 O66 156.9(5) . . ?
O62 W10 K4 85.9(5) . . ?
O62 W10 K6 47.9(5) . 1_655 ?
O62 W10 O9 103.3(6) . . ?
O62 W10 O39 99.5(6) . . ?
O62 W10 O53 169.2(5) . . ?
O62 W10 O57 103.5(6) . . ?
O62 W10 O66 99.5(6) . . ?
O66 W10 K4 134.2(4) . . ?
O66 W10 K6 147.3(4) . 1_655 ?
O66 W10 O53 72.2(5) . . ?
K8 W11 K5 65.0(3) . 3_765 ?
K8 W11 K5 65.3(3) 3_765 3_765 ?
K8 W11 K8 93.2(3) . 3_765 ?
O30 W11 K5 133.5(4) . 3_765 ?
O30 W11 K8 158.7(4) . 3_765 ?
O30 W11 K8 88.6(4) . . ?
O30 W11 O49 155.3(5) . . ?
O30 W11 O53 82.6(4) . . ?
O30 W11 O63 85.3(5) . . ?
O30 W11 O66 90.6(5) . . ?
O37 W11 K5 87.5(5) . 3_765 ?
O37 W11 K8 63.6(4) . 3_765 ?
O37 W11 K8 48.3(5) . . ?
O37 W11 O30 103.2(5) . . ?
O37 W11 O49 101.4(5) . . ?
O37 W11 O53 171.7(5) . . ?
O37 W11 O63 101.3(6) . . ?
O37 W11 O66 99.7(6) . . ?
O49 W11 K5 45.2(4) . 3_765 ?
O49 W11 K8 42.7(4) . 3_765 ?
O49 W11 K8 106.1(4) . . ?
O49 W11 O53 73.3(5) . . ?
O53 W11 K5 92.9(3) . 3_765 ?
O53 W11 K8 109.1(3) . 3_765 ?
O53 W11 K8 138.9(3) . . ?
O63 W11 K5 48.2(4) . 3_765 ?
O63 W11 K8 54.1(4) . . ?
O63 W11 K8 112.8(4) . 3_765 ?
O63 W11 O49 87.5(5) . . ?
O63 W11 O53 85.1(4) . . ?
O66 W11 K5 132.7(4) . 3_765 ?
O66 W11 K8 76.3(4) . 3_765 ?
O66 W11 K8 146.5(4) . . ?
O66 W11 O49 87.8(5) . . ?
O66 W11 O53 74.0(5) . . ?
O66 W11 O63 159.0(5) . . ?
K8 W12 K5 65.7(3) . 3_765 ?
O12 W12 K5 94.6(3) . 3_765 ?
O12 W12 K8 139.2(4) . . ?
O17 W12 K5 42.6(4) . 3_765 ?
O17 W12 K8 105.4(4) . . ?
O17 W12 O12 73.8(4) . . ?
O28 W12 K5 128.3(4) . 3_765 ?
O28 W12 K8 146.2(4) . . ?
O28 W12 O12 74.2(5) . . ?
O28 W12 O17 86.6(6) . . ?
O28 W12 O29 94.9(5) . . ?
O28 W12 O63 159.6(5) . . ?
O29 W12 K5 134.2(4) . 3_765 ?
O29 W12 K8 87.4(4) . . ?
O29 W12 O12 82.1(4) . . ?
O29 W12 O17 154.5(5) . . ?
O29 W12 O63 84.5(5) . . ?
O46 W12 K5 83.9(6) . 3_765 ?
O46 W12 K8 45.0(6) . . ?
O46 W12 O12 174.1(6) . . ?
O46 W12 O17 101.5(6) . . ?
O46 W12 O28 102.2(6) . . ?
O46 W12 O29 103.1(6) . . ?
O46 W12 O63 97.8(6) . . ?
O63 W12 K5 49.8(4) . 3_765 ?
O63 W12 K8 54.2(4) . . ?
O63 W12 O12 85.5(4) . . ?
O63 W12 O17 85.5(5) . . ?
K4 W13 K8 113.6(3) . 3_765 ?
K5 W13 K4 165.8(3) 3_765 . ?
K5 W13 K8 65.1(2) 3_765 3_765 ?
O22 W13 K4 46.9(4) . . ?
O22 W13 K5 133.1(4) . 3_765 ?
O22 W13 K8 160.4(4) . 3_765 ?
O22 W13 O39 89.1(5) . . ?
O22 W13 O49 156.3(5) . . ?
O22 W13 O53 83.9(4) . . ?
O22 W13 O65 87.0(5) . . ?
O39 W13 K4 50.3(4) . . ?
O39 W13 K5 136.7(4) . 3_765 ?
O39 W13 K8 75.2(4) . 3_765 ?
O39 W13 O49 87.2(6) . . ?
O39 W13 O53 74.1(5) . . ?
O47 W13 K4 85.0(5) . . ?
O47 W13 K5 81.4(5) . 3_765 ?
O47 W13 K8 69.7(5) . 3_765 ?
O47 W13 O22 102.8(6) . . ?
O47 W13 O39 101.0(7) . . ?
O47 W13 O49 100.9(6) . . ?
O47 W13 O53 171.8(6) . . ?
O47 W13 O65 101.8(6) . . ?
O49 W13 K4 137.2(4) . . ?
O49 W13 K5 50.5(4) . 3_765 ?
O49 W13 K8 36.7(4) . 3_765 ?
O49 W13 O53 72.5(4) . . ?
O53 W13 K4 96.4(3) . . ?
O53 W13 K5 97.6(3) . 3_765 ?
O53 W13 K8 102.3(3) . 3_765 ?
O65 W13 K4 133.3(4) . . ?
O65 W13 K5 47.2(4) . 3_765 ?
O65 W13 K8 112.0(4) . 3_765 ?
O65 W13 O39 157.2(5) . . ?
O65 W13 O49 87.4(5) . . ?
O65 W13 O53 83.2(4) . . ?
K5 W14 K10 119.3(4) 3_765 1_454 ?
O5 W14 K5 130.7(4) . 3_765 ?
O5 W14 K10 104.2(5) . 1_454 ?
O5 W14 O12 83.4(4) . . ?
O12 W14 K5 98.9(3) . 3_765 ?
O12 W14 K10 112.5(4) . 1_454 ?
O13 W14 K5 134.9(4) . 3_765 ?
O13 W14 K10 40.2(5) . 1_454 ?
O13 W14 O5 93.1(5) . . ?
O13 W14 O12 72.9(5) . . ?
O13 W14 O17 89.2(6) . . ?
O13 W14 O65 158.1(5) . . ?
O17 W14 K5 46.9(5) . 3_765 ?
O17 W14 K10 93.1(5) . 1_454 ?
O17 W14 O5 155.6(5) . . ?
O17 W14 O12 74.1(4) . . ?
O51 W14 K5 79.6(6) . 3_765 ?
O51 W14 K10 62.5(7) . 1_454 ?
O51 W14 O5 103.5(6) . . ?
O51 W14 O12 172.1(6) . . ?
O51 W14 O13 102.6(7) . . ?
O51 W14 O17 99.7(6) . . ?
O51 W14 O65 99.3(7) . . ?
O65 W14 K5 48.3(4) . 3_765 ?
O65 W14 K10 161.2(5) . 1_454 ?
O65 W14 O5 83.4(5) . . ?
O65 W14 O12 85.2(5) . . ?
O65 W14 O17 85.5(5) . . ?
O23 W15 K3 91.8(5) . . ?
O23 W15 O41 88.6(6) . . ?
O23 W15 O43 89.9(7) . . ?
O23 W15 O44 158.1(5) . . ?
O23 W15 O60 72.2(5) . . ?
O41 W15 K3 153.1(4) . . ?
O41 W15 O43 155.8(7) . . ?
O41 W15 O44 86.7(6) . . ?
O41 W15 O60 72.7(5) . . ?
O43 W15 K3 51.0(5) . . ?
O43 W15 O44 85.8(7) . . ?
O43 W15 O60 83.9(6) . . ?
O44 W15 K3 102.0(4) . . ?
O44 W15 O60 86.0(5) . . ?
O60 W15 K3 132.7(3) . . ?
O70 W15 K3 51.4(5) . . ?
O70 W15 O23 100.3(7) . . ?
O70 W15 O41 102.1(6) . . ?
O70 W15 O43 101.9(7) . . ?
O70 W15 O44 101.6(7) . . ?
O70 W15 O60 170.7(6) . . ?
O36 W16 O16 73.1(5) 4_575 . ?
O36 W16 O16 73.1(5) . . ?
O36 W16 O36 89.0(9) 4_575 . ?
O44 W16 O16 85.5(5) . . ?
O44 W16 O16 85.6(5) 4_575 . ?
O44 W16 O36 158.5(5) . 4_575 ?
O44 W16 O36 158.5(5) 4_575 . ?
O44 W16 O36 87.1(6) . . ?
O44 W16 O36 87.1(6) 4_575 4_575 ?
O44 W16 O44 88.8(9) 4_575 . ?
O45 W16 O16 169.9(10) . . ?
O45 W16 O36 99.9(7) . . ?
O45 W16 O36 99.9(7) . 4_575 ?
O45 W16 O44 101.6(7) . . ?
O45 W16 O44 101.6(7) . 4_575 ?
O23 W17 O60 72.6(5) . . ?
O25 W17 O23 160.2(6) . . ?
O25 W17 O34 91.7(5) . . ?
O25 W17 O42 90.4(6) . . ?
O25 W17 O60 87.5(5) . . ?
O34 W17 O23 82.7(5) . . ?
O34 W17 O60 71.5(5) . . ?
O42 W17 O23 87.7(6) . . ?
O42 W17 O34 157.1(8) . . ?
O42 W17 O60 85.8(7) . . ?
O64 W17 O23 95.6(7) . . ?
O64 W17 O25 104.0(7) . . ?
O64 W17 O34 97.8(7) . . ?
O64 W17 O42 103.9(9) . . ?
O64 W17 O60 164.7(6) . . ?
O23 V17 O60 72.6(5) . . ?
O25 V17 O23 160.2(6) . . ?
O25 V17 O34 91.7(5) . . ?
O25 V17 O42 90.4(6) . . ?
O25 V17 O60 87.5(5) . . ?
O34 V17 O23 82.7(5) . . ?
O34 V17 O60 71.5(5) . . ?
O42 V17 O23 87.7(6) . . ?
O42 V17 O34 157.1(8) . . ?
O42 V17 O60 85.8(7) . . ?
O64 V17 O23 95.6(7) . . ?
O64 V17 O25 104.0(7) . . ?
O64 V17 O34 97.8(7) . . ?
O64 V17 O42 103.9(9) . . ?
O64 V17 O60 164.7(6) . . ?
O34 W18 K10 112.4(5) . . ?
O34 W18 O41 87.9(6) . . ?
O34 W18 O55 92.5(5) . . ?
O34 W18 O59 159.0(5) . . ?
O34 W18 O60 72.7(5) . . ?
O41 W18 K10 44.2(5) . . ?
O41 W18 O60 73.9(5) . . ?
O50 W18 K10 60.9(6) . . ?
O50 W18 O34 98.0(7) . . ?
O50 W18 O41 99.7(6) . . ?
O50 W18 O55 103.0(6) . . ?
O50 W18 O59 102.6(7) . . ?
O50 W18 O60 168.6(7) . . ?
O55 W18 K10 151.2(5) . . ?
O55 W18 O41 157.0(5) . . ?
O55 W18 O59 86.2(5) . . ?
O55 W18 O60 84.3(5) . . ?
O59 W18 K10 75.6(5) . . ?
O59 W18 O41 85.4(6) . . ?
O59 W18 O60 86.4(5) . . ?
O60 W18 K10 115.9(4) . . ?
O6 W19 O6 67.3(7) . 4_575 ?
O6 W19 O1W 76.6(5) . . ?
O6 W19 O1W 76.6(5) 4_575 . ?
O15 W19 O6 98.7(6) . . ?
O15 W19 O6 98.7(7) . 4_575 ?
O15 W19 O68 102.1(6) . . ?
O15 W19 O68 102.1(6) . 4_575 ?
O15 W19 O1W 174.3(8) . . ?
O68 W19 O6 90.8(5) 4_575 4_575 ?
O68 W19 O6 151.8(6) . 4_575 ?
O68 W19 O6 90.8(5) . . ?
O68 W19 O6 151.8(6) 4_575 . ?
O68 W19 O68 103.1(8) 4_575 . ?
O68 W19 O1W 81.3(5) 4_575 . ?
O68 W19 O1W 81.3(5) . . ?
O6 W19A O6 69.0(9) . 4_575 ?
O6 W19A O1W 84.1(8) . . ?
O6 W19A O1W 84.1(8) 4_575 . ?
O15 W19A O6 91.6(9) . . ?
O15 W19A O6 91.6(9) . 4_575 ?
O15 W19A O1W 174.8(14) . . ?
O68 W19A O6 92.8(5) 4_575 4_575 ?
O68 W19A O6 161.3(10) 4_575 . ?
O68 W19A O6 161.3(10) . 4_575 ?
O68 W19A O6 92.9(5) . . ?
O68 W19A O15 93.0(9) 4_575 . ?
O68 W19A O15 93.0(9) . . ?
O68 W19A O68 104.9(13) 4_575 . ?
O68 W19A O1W 90.1(8) . . ?
O68 W19A O1W 90.1(8) 4_575 . ?
O2 Sn1 O25 90.2(5) . . ?
O2 Sn1 O33 83.8(4) . . ?
O2 Sn1 O73 170.4(5) . . ?
O2 Sn1 C1 106.6(6) . . ?
O25 Sn1 O33 162.9(4) . . ?
O25 Sn1 O73 86.4(5) . . ?
O25 Sn1 C1 97.1(6) . . ?
O27 Sn1 O2 89.7(6) . . ?
O27 Sn1 O25 94.1(5) . . ?
O27 Sn1 O33 70.0(5) . . ?
O27 Sn1 O73 81.5(6) . . ?
O27 Sn1 C1 160.1(7) . . ?
O33 Sn1 O73 96.9(4) . . ?
C1 Sn1 O33 100.0(6) . . ?
C1 Sn1 O73 82.8(6) . . ?
O3 Sn2 K2 46.8(3) . . ?
O3 Sn2 O7 92.9(4) . . ?
O3 Sn2 O18 83.6(4) . . ?
O3 Sn2 O68 84.5(4) . . ?
O3 Sn2 O75 85.7(5) . . ?
O3 Sn2 C4 165.8(7) . . ?
O7 Sn2 K2 139.3(3) . . ?
O7 Sn2 O18 94.9(5) . . ?
O7 Sn2 O68 89.5(4) . . ?
O7 Sn2 O75 177.2(5) . . ?
O7 Sn2 C4 101.0(7) . . ?
O18 Sn2 K2 77.7(3) . . ?
O18 Sn2 O68 167.5(4) . . ?
O18 Sn2 O75 87.4(5) . . ?
O68 Sn2 K2 91.4(3) . . ?
O68 Sn2 O75 88.0(5) . . ?
O75 Sn2 K2 39.7(4) . . ?
C4 Sn2 K2 119.6(6) . . ?
C4 Sn2 O18 98.0(6) . . ?
C4 Sn2 O68 92.6(7) . . ?
C4 Sn2 O75 80.3(7) . . ?
O8 Sn3 K2 72.6(3) . . ?
O8 Sn3 O71 155.1(4) . . ?
O8 Sn3 O77 88.4(5) . . ?
O8 Sn3 C7 105.5(6) . . ?
O20 Sn3 K2 136.6(3) . . ?
O20 Sn3 O8 89.6(4) . . ?
O20 Sn3 O71 91.6(5) . . ?
O20 Sn3 O77 174.7(5) . . ?
O20 Sn3 C7 103.6(6) . . ?
O71 Sn3 K2 89.8(3) . . ?
O71 Sn3 O77 88.2(5) . . ?
O71 Sn3 C7 98.4(6) . . ?
O72 Sn3 K2 50.2(4) . . ?
O72 Sn3 O8 83.4(4) . . ?
O72 Sn3 O20 89.4(5) . . ?
O72 Sn3 O71 71.7(4) . . ?
O72 Sn3 O77 85.5(5) . . ?
O72 Sn3 C7 164.1(7) . . ?
O77 Sn3 K2 38.1(4) . . ?
C7 Sn3 K2 119.1(5) . . ?
C7 Sn3 O77 81.7(7) . . ?
O10 Sn4 O54 89.5(5) . . ?
O10 Sn4 O71 151.9(4) . . ?
O10 Sn4 O72 82.8(4) . . ?
O10 Sn4 O79 89.1(5) . . ?
O10 Sn4 C10 104.2(7) . . ?
O54 Sn4 O71 86.4(5) . . ?
O54 Sn4 O72 100.6(5) . . ?
O54 Sn4 O79 178.5(5) . . ?
O54 Sn4 C10 98.8(6) . . ?
O71 Sn4 O72 70.7(4) . . ?
O71 Sn4 O79 94.6(5) . . ?
O72 Sn4 O79 78.7(5) . . ?
C10 Sn4 O71 103.8(7) . . ?
C10 Sn4 O72 159.4(6) . . ?
C10 Sn4 O79 82.0(6) . . ?
O26 V1 O12 115.1(5) . . ?
O26 V1 O53 106.3(5) . . ?
O53 V1 O12 105.9(6) . . ?
O61 V1 O12 110.9(6) . . ?
O61 V1 O26 109.9(5) . . ?
O61 V1 O53 108.4(6) . . ?
O11 V2 O60 111.4(5) . 4_575 ?
O11 V2 O60 111.4(5) . . ?
O16 V2 O11 108.3(9) . . ?
O16 V2 O60 108.4(6) . 4_575 ?
O16 V2 O60 108.4(6) . . ?
O60 V2 O60 109.0(9) 4_575 . ?
W2 K1 K6 121.6(2) . 1_655 ?
W2 K1 K6 121.6(2) . 4_675 ?
K6 K1 K6 105.5(4) 1_655 4_675 ?
K7 K1 W2 70.0(4) . . ?
K7 K1 K6 84.1(3) . 4_675 ?
K7 K1 K6 84.1(3) . 1_655 ?
O14 K1 W2 18.3(3) . . ?
O14 K1 K6 113.8(3) . 1_655 ?
O14 K1 K6 113.8(3) . 4_675 ?
O14 K1 K7 51.7(5) . . ?
O14 K1 O67 72.9(3) . 4_575 ?
O14 K1 O67 72.9(3) . . ?
O14 K1 O73 80.9(4) . . ?
O14 K1 O73 80.9(4) . 4_575 ?
O14 K1 C3 92.4(4) . 4_575 ?
O14 K1 C3 92.4(4) . . ?
O67 K1 W2 79.4(3) . . ?
O67 K1 W2 79.4(3) 4_575 . ?
O67 K1 K6 42.3(3) 4_575 4_675 ?
O67 K1 K6 134.5(4) 4_575 1_655 ?
O67 K1 K6 42.3(3) . 1_655 ?
O67 K1 K6 134.5(4) . 4_675 ?
O67 K1 K7 64.9(3) 4_575 . ?
O67 K1 K7 64.9(3) . . ?
O67 K1 O67 129.6(6) 4_575 . ?
O67 K1 C3 158.0(5) 4_575 . ?
O67 K1 C3 56.9(4) . . ?
O67 K1 C3 56.9(4) 4_575 4_575 ?
O67 K1 C3 158.0(5) . 4_575 ?
O73 K1 W2 67.1(3) 4_575 . ?
O73 K1 W2 67.1(3) . . ?
O73 K1 K6 85.1(3) . 1_655 ?
O73 K1 K6 154.8(4) . 4_675 ?
O73 K1 K6 85.1(3) 4_575 4_675 ?
O73 K1 K6 154.8(4) 4_575 1_655 ?
O73 K1 K7 120.3(4) . . ?
O73 K1 K7 120.3(4) 4_575 . ?
O73 K1 O67 68.1(4) . . ?
O73 K1 O67 138.8(5) 4_575 . ?
O73 K1 O67 68.1(4) 4_575 4_575 ?
O73 K1 O67 138.8(5) . 4_575 ?
O73 K1 O73 76.9(6) 4_575 . ?
O73 K1 C3 94.0(5) . 4_575 ?
O73 K1 C3 19.3(4) . . ?
O73 K1 C3 19.3(4) 4_575 4_575 ?
O73 K1 C3 94.0(5) 4_575 . ?
C3 K1 W2 81.9(4) 4_575 . ?
C3 K1 W2 81.9(4) . . ?
C3 K1 K6 66.2(4) 4_575 4_675 ?
C3 K1 K6 153.2(4) . 4_675 ?
C3 K1 K6 153.2(4) 4_575 1_655 ?
C3 K1 K6 66.2(4) . 1_655 ?
C3 K1 K7 118.7(4) 4_575 . ?
C3 K1 K7 118.7(4) . . ?
C3 K1 C3 109.0(7) 4_575 . ?
W1 K2 Sn2 56.98(9) . . ?
W1 K2 Sn3 56.34(9) . . ?
Sn2 K2 Sn3 93.13(14) . . ?
O3 K2 W1 28.9(2) . . ?
O3 K2 Sn2 29.0(2) . . ?
O3 K2 Sn3 69.3(2) . . ?
O3 K2 O69 52.9(3) . . ?
O3 K2 O72 60.7(3) . . ?
O69 K2 W1 27.0(2) . . ?
O69 K2 Sn2 76.6(3) . . ?
O69 K2 Sn3 67.5(2) . . ?
O69 K2 O72 85.3(3) . . ?
O72 K2 W1 63.8(2) . . ?
O72 K2 Sn2 74.5(2) . . ?
O72 K2 Sn3 29.2(2) . . ?
O75 K2 W1 84.8(3) . . ?
O75 K2 Sn2 30.1(3) . . ?
O75 K2 Sn3 121.1(4) . . ?
O75 K2 O3 58.7(4) . . ?
O75 K2 O69 98.2(4) . . ?
O75 K2 O72 96.9(4) . . ?
O75 K2 O79 101.1(5) . . ?
O77 K2 W1 69.9(3) . . ?
O77 K2 Sn2 119.4(3) . . ?
O77 K2 Sn3 28.8(3) . . ?
O77 K2 O3 92.1(4) . . ?
O77 K2 O69 67.0(4) . . ?
O77 K2 O72 56.3(4) . . ?
O77 K2 O75 149.0(5) . . ?
O77 K2 O79 76.3(4) . . ?
O79 K2 W1 117.1(4) . . ?
O79 K2 Sn2 102.4(4) . . ?
O79 K2 Sn3 68.4(3) . . ?
O79 K2 O3 107.0(4) . . ?
O79 K2 O69 135.8(4) . . ?
O79 K2 O72 53.3(4) . . ?
W15 K3 W15 59.8(2) 4_575 . ?
W15 K3 K7 137.7(3) 4_575 1_656 ?
W15 K3 K7 137.7(3) . 1_656 ?
O38 K3 W15 151.9(6) 4_676 . ?
O38 K3 W15 103.5(3) 4_676 4_575 ?
O38 K3 W15 103.5(3) 1_656 . ?
O38 K3 W15 151.9(6) 1_656 4_575 ?
O38 K3 K7 40.7(3) 4_676 1_656 ?
O38 K3 K7 40.7(3) 1_656 1_656 ?
O38 K3 O38 81.3(6) 4_676 1_656 ?
O38 K3 O43 132.8(5) 4_676 . ?
O38 K3 O43 132.8(5) 1_656 . ?
O38 K3 O70 145.4(7) 1_656 4_575 ?
O38 K3 O70 76.7(4) 1_656 . ?
O38 K3 O70 145.4(7) 4_676 . ?
O38 K3 O70 76.7(4) 4_676 4_575 ?
O43 K3 W15 30.39(12) . . ?
O43 K3 W15 30.39(12) . 4_575 ?
O43 K3 K7 154.3(6) . 1_656 ?
O43 K3 O70 56.9(3) . 4_575 ?
O43 K3 O70 56.9(3) . . ?
O70 K3 W15 85.0(4) . 4_575 ?
O70 K3 W15 85.0(4) 4_575 . ?
O70 K3 W15 26.7(3) . . ?
O70 K3 W15 26.7(3) 4_575 4_575 ?
O70 K3 K7 113.3(4) 4_575 1_656 ?
O70 K3 K7 113.3(4) . 1_656 ?
O70 K3 O70 107.8(7) 4_575 . ?
O5W K3 W15 76.5(6) . 4_575 ?
O5W K3 W15 76.5(6) . . ?
O5W K3 K7 74.1(7) . 1_656 ?
O5W K3 O38 77.6(6) . 1_656 ?
O5W K3 O38 77.6(6) . 4_676 ?
O5W K3 O43 80.1(8) . . ?
O5W K3 O70 71.8(5) . . ?
O5W K3 O70 71.8(5) . 4_575 ?
O38 K3A K7 40.8(6) 1_656 1_656 ?
O38 K3A K7 40.8(6) 4_676 1_656 ?
O38 K3A O38 77.5(12) 4_676 1_656 ?
O38 K3A O5W 63.3(9) 1_656 . ?
O38 K3A O5W 63.3(9) 4_676 . ?
O5W K3A K7 68.8(8) . 1_656 ?
W5 K4 W3 51.31(14) . . ?
W5 K4 W10 79.8(2) . . ?
W10 K4 W3 57.27(16) . . ?
W13 K4 W3 81.4(2) . . ?
W13 K4 W5 57.58(17) . . ?
W13 K4 W10 51.35(15) . . ?
K6 K4 W3 62.8(3) 1_655 . ?
K6 K4 W5 113.9(4) 1_655 . ?
K6 K4 W10 59.8(3) 1_655 . ?
K6 K4 W13 111.1(4) 1_655 . ?
K7 K4 W3 63.0(3) . . ?
K7 K4 W5 61.7(3) . . ?
K7 K4 W10 120.2(4) . . ?
K7 K4 W13 119.2(4) . . ?
K7 K4 K6 94.9(4) . 1_655 ?
O22 K4 W3 66.0(3) . . ?
O22 K4 W5 30.3(2) . . ?
O22 K4 W10 63.6(3) . . ?
O22 K4 W13 27.4(2) . . ?
O22 K4 K6 117.6(5) . 1_655 ?
O22 K4 K7 91.7(5) . . ?
O22 K4 O39 52.8(4) . . ?
O22 K4 O57 62.3(4) . . ?
O24 K4 W3 28.2(2) . . ?
O24 K4 W5 28.7(3) . . ?
O24 K4 W10 77.9(3) . . ?
O24 K4 W13 79.1(3) . . ?
O24 K4 K6 89.3(4) . 1_655 ?
O24 K4 K7 46.2(4) . . ?
O24 K4 O22 54.6(4) . . ?
O24 K4 O39 91.7(5) . . ?
O24 K4 O57 54.3(4) . . ?
O39 K4 W3 80.2(3) . . ?
O39 K4 W5 79.8(4) . . ?
O39 K4 W10 29.1(3) . . ?
O39 K4 W13 29.3(3) . . ?
O39 K4 K6 85.0(4) . 1_655 ?
O39 K4 K7 137.8(5) . . ?
O52 K4 W3 157.7(5) 1_554 . ?
O52 K4 W5 122.3(5) 1_554 . ?
O52 K4 W10 101.8(5) 1_554 . ?
O52 K4 W13 78.6(4) 1_554 . ?
O52 K4 K6 116.0(5) 1_554 1_655 ?
O52 K4 K7 136.7(6) 1_554 . ?
O52 K4 O22 98.8(5) 1_554 . ?
O52 K4 O24 151.0(6) 1_554 . ?
O52 K4 O39 77.5(5) 1_554 . ?
O52 K4 O57 128.0(6) 1_554 . ?
O57 K4 W3 31.0(3) . . ?
O57 K4 W5 65.3(3) . . ?
O57 K4 W10 26.3(2) . . ?
O57 K4 W13 63.7(3) . . ?
O57 K4 K6 55.4(4) . 1_655 ?
O57 K4 K7 94.0(4) . . ?
O57 K4 O39 51.9(4) . . ?
W11 K5 K8 55.0(2) 3_765 3_765 ?
W11 K5 K8 55.0(2) 3_765 . ?
W11 K5 K9 98.7(4) 3_765 3_766 ?
W12 K5 W11 54.59(16) 3_765 3_765 ?
W12 K5 K8 109.5(3) 3_765 . ?
W12 K5 K8 55.3(2) 3_765 3_765 ?
W12 K5 K9 137.5(4) 3_765 3_766 ?
W13 K5 W11 50.30(14) 3_765 3_765 ?
W13 K5 W12 79.26(19) 3_765 3_765 ?
W13 K5 K8 59.7(2) 3_765 . ?
W13 K5 K8 105.2(3) 3_765 3_765 ?
W13 K5 K9 59.1(3) 3_765 3_766 ?
W14 K5 W11 78.50(19) 3_765 3_765 ?
W14 K5 W12 50.94(14) 3_765 3_765 ?
W14 K5 W13 57.58(14) 3_765 3_765 ?
W14 K5 K8 106.0(3) 3_765 3_765 ?
W14 K5 K8 116.6(3) 3_765 . ?
W14 K5 K9 95.5(3) 3_765 3_766 ?
K8 K5 K8 81.9(3) 3_765 . ?
K8 K5 K9 140.0(4) 3_765 3_766 ?
K8 K5 K9 58.2(4) . 3_766 ?
O17 K5 W11 75.4(3) 3_765 3_765 ?
O17 K5 W12 27.5(3) 3_765 3_765 ?
O17 K5 W13 78.5(3) 3_765 3_765 ?
O17 K5 W14 29.2(3) 3_765 3_765 ?
O17 K5 K8 128.2(4) 3_765 . ?
O17 K5 K8 81.1(4) 3_765 3_765 ?
O17 K5 K9 124.6(5) 3_765 3_766 ?
O17 K5 O49 88.6(4) 3_765 3_765 ?
O17 K5 O63 51.6(4) 3_765 3_765 ?
O17 K5 O65 53.1(4) 3_765 3_765 ?
O37 K5 W11 70.2(4) . 3_765 ?
O37 K5 W12 106.5(4) . 3_765 ?
O37 K5 W13 101.0(4) . 3_765 ?
O37 K5 W14 148.7(5) . 3_765 ?
O37 K5 K8 43.9(4) . . ?
O37 K5 K8 54.1(4) . 3_765 ?
O37 K5 K9 90.7(5) . 3_766 ?
O37 K5 O17 133.9(6) . 3_765 ?
O37 K5 O49 74.1(4) . 3_765 ?
O37 K5 O63 86.0(5) . 3_765 ?
O37 K5 O65 127.2(6) . 3_765 ?
O49 K5 W11 26.8(3) 3_765 3_765 ?
O49 K5 W12 75.7(3) 3_765 3_765 ?
O49 K5 W13 29.6(2) 3_765 3_765 ?
O49 K5 W14 78.7(3) 3_765 3_765 ?
O49 K5 K8 40.2(3) 3_765 . ?
O49 K5 K8 79.5(4) 3_765 3_765 ?
O49 K5 K9 72.1(5) 3_765 3_766 ?
O49 K5 O63 51.0(4) 3_765 3_765 ?
O63 K5 W11 27.2(3) 3_765 3_765 ?
O63 K5 W12 27.7(3) 3_765 3_765 ?
O63 K5 W13 64.5(3) 3_765 3_765 ?
O63 K5 W14 64.7(3) 3_765 3_765 ?
O63 K5 K8 81.8(4) 3_765 . ?
O63 K5 K8 47.2(3) 3_765 3_765 ?
O63 K5 K9 121.6(5) 3_765 3_766 ?
O65 K5 W11 62.6(3) 3_765 3_765 ?
O65 K5 W12 63.6(3) 3_765 3_765 ?
O65 K5 W13 28.6(3) 3_765 3_765 ?
O65 K5 W14 29.0(3) 3_765 3_765 ?
O65 K5 K8 88.2(4) 3_765 . ?
O65 K5 K8 109.3(4) 3_765 3_765 ?
O65 K5 K9 75.0(5) 3_765 3_766 ?
O65 K5 O49 53.1(4) 3_765 3_765 ?
O65 K5 O63 62.1(4) 3_765 3_765 ?
W3 K6 K1 66.0(2) 1_455 1_455 ?
W10 K6 W3 57.90(17) 1_455 1_455 ?
W10 K6 K1 123.4(3) 1_455 1_455 ?
K4 K6 W3 61.6(3) 1_455 1_455 ?
K4 K6 W10 63.3(3) 1_455 1_455 ?
K4 K6 K1 84.8(3) 1_455 1_455 ?
O57 K6 W3 31.0(2) 1_455 1_455 ?
O57 K6 W10 28.5(2) 1_455 1_455 ?
O57 K6 K1 95.1(4) 1_455 1_455 ?
O57 K6 K4 50.9(3) 1_455 1_455 ?
O62 K6 W3 83.4(4) 1_455 1_455 ?
O62 K6 W10 25.8(3) 1_455 1_455 ?
O62 K6 K1 149.3(5) 1_455 1_455 ?
O62 K6 K4 77.3(4) 1_455 1_455 ?
O62 K6 O57 54.3(4) 1_455 1_455 ?
O67 K6 W3 22.8(3) 1_455 1_455 ?
O67 K6 W10 80.6(4) 1_455 1_455 ?
O67 K6 K1 43.9(3) 1_455 1_455 ?
O67 K6 K4 71.1(4) 1_455 1_455 ?
O67 K6 O57 53.6(4) 1_455 1_455 ?
O67 K6 O62 105.9(5) 1_455 1_455 ?
O76 K6 W3 158.5(5) . 1_455 ?
O76 K6 W10 102.6(5) . 1_455 ?
O76 K6 K1 133.9(5) . 1_455 ?
O76 K6 K4 120.6(6) . 1_455 ?
O76 K6 O57 131.0(6) . 1_455 ?
O76 K6 O62 76.8(5) . 1_455 ?
O76 K6 O67 168.2(8) . 1_455 ?
W5 K7 W3 152.3(6) . 4_575 ?
W5 K7 W3 51.10(6) 4_575 4_575 ?
W5 K7 W5 109.0(5) 4_575 . ?
K1 K7 W3 72.1(3) . 4_575 ?
K1 K7 W5 123.2(3) . . ?
K1 K7 W5 123.2(3) . 4_575 ?
K4 K7 W3 61.8(2) 4_575 4_575 ?
K4 K7 W3 144.4(6) . 4_575 ?
K4 K7 W5 131.2(6) 4_575 . ?
K4 K7 W5 62.1(2) . . ?
K4 K7 W5 62.1(2) 4_575 4_575 ?
K4 K7 W5 131.2(6) . 4_575 ?
K4 K7 K1 94.5(4) . . ?
K4 K7 K1 94.5(4) 4_575 . ?
K4 K7 K4 87.5(6) 4_575 . ?
O14 K7 W3 68.9(3) . 4_575 ?
O14 K7 W5 104.0(4) . 4_575 ?
O14 K7 W5 104.0(4) . . ?
O14 K7 K1 46.0(4) . . ?
O14 K7 K4 124.8(4) . . ?
O14 K7 K4 124.8(4) . 4_575 ?
O14 K7 O38 123.8(6) . 4_575 ?
O14 K7 O38 123.8(6) . . ?
O14 K7 O1W 67.4(6) . . ?
O24 K7 W3 158.7(7) . 4_575 ?
O24 K7 W3 25.4(3) 4_575 4_575 ?
O24 K7 W5 135.8(7) . 4_575 ?
O24 K7 W5 27.2(3) 4_575 4_575 ?
O24 K7 W5 27.2(3) . . ?
O24 K7 W5 135.8(7) 4_575 . ?
O24 K7 K1 96.8(5) 4_575 . ?
O24 K7 K1 96.8(5) . . ?
O24 K7 K4 52.1(4) . . ?
O24 K7 K4 138.7(7) . 4_575 ?
O24 K7 K4 138.7(7) 4_575 . ?
O24 K7 K4 52.1(4) 4_575 4_575 ?
O24 K7 O14 90.2(5) 4_575 . ?
O24 K7 O14 90.2(5) . . ?
O24 K7 O24 161.5(10) 4_575 . ?
O24 K7 O38 114.3(7) 4_575 . ?
O24 K7 O38 51.4(4) 4_575 4_575 ?
O24 K7 O38 114.3(7) . 4_575 ?
O24 K7 O38 51.4(4) . . ?
O24 K7 O1W 81.5(5) . . ?
O24 K7 O1W 81.5(5) 4_575 . ?
O38 K7 W3 137.6(5) . 4_575 ?
O38 K7 W3 76.3(2) 4_575 4_575 ?
O38 K7 W5 87.3(4) 4_575 . ?
O38 K7 W5 87.2(4) . 4_575 ?
O38 K7 W5 25.6(2) . . ?
O38 K7 W5 25.6(2) 4_575 4_575 ?
O38 K7 K1 148.2(3) 4_575 . ?
O38 K7 K1 148.2(3) . . ?
O38 K7 K4 66.7(4) . . ?
O38 K7 K4 66.7(4) 4_575 4_575 ?
O38 K7 K4 109.3(6) . 4_575 ?
O38 K7 K4 109.3(6) 4_575 . ?
O38 K7 O38 63.3(5) . 4_575 ?
O1W K7 W3 86.3(3) . 4_575 ?
O1W K7 W5 66.7(3) . . ?
O1W K7 W5 66.7(3) . 4_575 ?
O1W K7 K1 113.4(7) . . ?
O1W K7 K4 128.8(4) . 4_575 ?
O1W K7 K4 128.8(4) . . ?
O1W K7 O38 67.5(5) . 4_575 ?
O1W K7 O38 67.5(5) . . ?
W11 K8 W11 86.8(3) . 3_765 ?
W11 K8 W13 116.4(3) . 3_765 ?
W11 K8 W13 50.36(15) 3_765 3_765 ?
W11 K8 K5 60.0(2) . 3_765 ?
W11 K8 K5 63.2(2) . . ?
W11 K8 K5 59.7(2) 3_765 . ?
W11 K8 K5 63.3(3) 3_765 3_765 ?
W11 K8 K9 109.1(4) . 3_766 ?
W11 K8 K9 109.9(4) 3_765 3_766 ?
W11 K8 K9A 114.7(5) 3_765 3_766 ?
W11 K8 K9A 118.3(5) . 3_766 ?
W12 K8 W11 121.6(4) . 3_765 ?
W12 K8 W11 57.57(18) . . ?
W12 K8 W13 171.6(4) . 3_765 ?
W12 K8 K5 120.2(4) . . ?
W12 K8 K5 59.0(2) . 3_765 ?
W12 K8 K9 124.2(4) . 3_766 ?
W12 K8 K9A 122.5(5) . 3_766 ?
W13 K8 K5 55.2(2) 3_765 . ?
W13 K8 K5 113.4(3) 3_765 3_765 ?
W13 K8 K9 62.2(3) 3_765 3_766 ?
W13 K8 K9A 64.9(4) 3_765 3_766 ?
K5 K8 K5 98.1(3) 3_765 . ?
K5 K8 K9 68.6(4) . 3_766 ?
K5 K8 K9 166.3(5) 3_765 3_766 ?
K9A K8 K5 79.0(5) 3_766 . ?
O37 K8 W11 71.0(4) . 3_765 ?
O37 K8 W11 25.2(3) . . ?
O37 K8 W12 82.8(4) . . ?
O37 K8 W13 91.4(4) . 3_765 ?
O37 K8 K5 71.2(4) . 3_765 ?
O37 K8 K5 38.3(3) . . ?
O37 K8 K9 95.5(5) . 3_766 ?
O37 K8 K9A 106.3(6) . 3_766 ?
O37 K8 O63 54.5(4) . . ?
O46 K8 W11 129.4(6) . 3_765 ?
O46 K8 W11 81.7(4) . . ?
O46 K8 W12 24.2(3) . . ?
O46 K8 W13 160.6(5) . 3_765 ?
O46 K8 K5 144.1(5) . . ?
O46 K8 K5 68.4(4) . 3_765 ?
O46 K8 K9 120.5(6) . 3_766 ?
O46 K8 K9A 114.1(7) . 3_766 ?
O46 K8 O37 106.9(5) . . ?
O46 K8 O63 53.1(4) . . ?
O49 K8 W11 28.2(3) 3_765 3_765 ?
O49 K8 W11 96.6(5) 3_765 . ?
O49 K8 W12 146.8(6) 3_765 . ?
O49 K8 W13 24.8(3) 3_765 3_765 ?
O49 K8 K5 45.0(4) 3_765 . ?
O49 K8 K5 90.9(5) 3_765 3_765 ?
O49 K8 K9 81.7(5) 3_765 3_766 ?
O49 K8 K9A 86.9(6) 3_765 3_766 ?
O49 K8 O37 73.5(5) 3_765 . ?
O49 K8 O46 157.1(7) 3_765 . ?
O49 K8 O63 119.4(6) 3_765 . ?
O63 K8 W11 99.7(4) . 3_765 ?
O63 K8 W11 29.7(3) . . ?
O63 K8 W12 29.6(3) . . ?
O63 K8 W13 143.0(5) . 3_765 ?
O63 K8 K5 47.2(3) . 3_765 ?
O63 K8 K5 92.7(4) . . ?
O63 K8 K9 127.6(5) . 3_766 ?
O63 K8 K9A 132.6(6) . 3_766 ?
K8 K9 K5 53.3(3) 3_766 3_766 ?
O47 K9 K5 53.4(5) 1_556 3_766 ?
O47 K9 K8 57.3(5) 1_556 3_766 ?
O47 K9 O48 134.8(10) 1_556 . ?
O48 K9 K5 170.9(8) . 3_766 ?
O48 K9 K8 125.0(8) . 3_766 ?
O78 K9 K5 102.6(7) . 3_766 ?
O78 K9 K8 97.3(7) . 3_766 ?
O78 K9 O47 151.7(10) . 1_556 ?
O78 K9 O48 68.3(7) . . ?
W8 K9A K8 137.8(8) . 3_766 ?
O47 K9A W8 136.5(10) 1_556 . ?
O47 K9A K8 64.4(7) 1_556 3_766 ?
O47 K9A O48 144.6(12) 1_556 . ?
O47 K9A O78 135.6(12) 1_556 . ?
O48 K9A W8 20.7(4) . . ?
O48 K9A K8 148.7(11) . 3_766 ?
O48 K9A O78 66.1(8) . . ?
O78 K9A W8 83.3(7) . . ?
O78 K9A K8 101.7(8) . 3_766 ?
W18 K10 W14 114.2(5) . 1_656 ?
O13 K10 W14 24.9(4) 1_656 1_656 ?
O13 K10 W18 137.3(7) 1_656 . ?
O13 K10 O50 145.2(10) 1_656 . ?
O13 K10 O4W 110.9(10) 1_656 . ?
O41 K10 W14 90.6(6) . 1_656 ?
O41 K10 W18 28.6(3) . . ?
O41 K10 O13 110.6(8) . 1_656 ?
O41 K10 O50 52.4(5) . . ?
O41 K10 O4W 98.1(10) . . ?
O50 K10 W14 120.8(7) . 1_656 ?
O50 K10 W18 26.1(3) . . ?
O3W K10 W14 117.1(13) . 1_656 ?
O3W K10 W18 78.2(9) . . ?
O3W K10 O13 122.9(13) . 1_656 ?
O3W K10 O41 103.4(11) . . ?
O3W K10 O50 52.2(9) . . ?
O4W K10 W18 78.1(8) . . ?
O4W K10 O50 53.0(8) . . ?
W3 O1 W7 159.9(6) . . ?
W8 O2 Sn1 146.5(6) . . ?
W1 O3 Sn2 150.0(6) . . ?
W1 O3 K2 98.0(4) . . ?
Sn2 O3 K2 104.2(4) . . ?
W8 O4 W8 120.8(9) 4_575 . ?
W5 O5 W14 157.4(7) . . ?
W2 O6 W1 108.8(5) . . ?
W2 O6 W19 111.2(5) . . ?
W2 O6 W19A 110.8(6) . . ?
W19 O6 W1 134.6(6) . . ?
W19A O6 W1 138.1(7) . . ?
W5 O7 Sn2 146.1(6) . . ?
W1 O8 Sn3 146.8(6) . . ?
W10 O9 W7 149.7(6) . . ?
W6 O10 Sn4 162.4(7) . . ?
W8 O11 W8 96.2(6) 4_575 . ?
V2 O11 W8 123.9(5) . . ?
V2 O11 W8 123.9(5) . 4_575 ?
W12 O12 W6 91.7(4) . . ?
W12 O12 W14 91.8(4) . . ?
W14 O12 W6 92.8(4) . . ?
V1 O12 W6 123.7(6) . . ?
V1 O12 W12 125.7(6) . . ?
V1 O12 W14 121.9(6) . . ?
W6 O13 K10 119.5(8) . 1_454 ?
W14 O13 W6 124.9(6) . . ?
W14 O13 K10 114.9(7) . 1_454 ?
W2 O14 K1 132.1(8) . . ?
W2 O14 K7 145.6(9) . . ?
K1 O14 K7 82.3(6) . . ?
W4 O16 W4 92.4(7) 4_575 . ?
W4 O16 W16 91.3(6) 4_575 . ?
W4 O16 W16 91.3(6) . . ?
V2 O16 W4 123.9(6) . 4_575 ?
V2 O16 W4 123.9(6) . . ?
V2 O16 W16 124.4(10) . . ?
W12 O17 K5 109.9(6) . 3_765 ?
W14 O17 W12 120.1(6) . . ?
W14 O17 K5 103.9(6) . 3_765 ?
W6 O18 Sn2 147.1(6) . . ?
W3 O19 W1 163.2(6) . . ?
W7 O20 Sn3 160.3(6) . . ?
W7 O21 W9 124.2(6) . . ?
W5 O22 K4 102.1(5) . . ?
W13 O22 W5 151.5(7) . . ?
W13 O22 K4 105.6(5) . . ?
W15 O23 W17 121.3(7) . . ?
W15 O23 V17 121.3(7) . . ?
W3 O24 W5 122.1(6) . . ?
W3 O24 K4 106.2(6) . . ?
W3 O24 K7 118.3(7) . . ?
W5 O24 K4 104.8(5) . . ?
W5 O24 K7 113.7(6) . . ?
K7 O24 K4 81.7(6) . . ?
W17 O25 Sn1 145.4(7) . . ?
V17 O25 Sn1 145.4(7) . . ?
W5 O26 W3 94.2(3) . . ?
V1 O26 W3 128.4(6) . . ?
V1 O26 W5 123.9(5) . . ?
Sn1 O27 W2 109.4(4) . . ?
Sn1 O27 W2 109.4(4) 4_575 . ?
Sn1 O27 Sn1 138.2(8) 4_575 . ?
W12 O28 W6 122.9(6) . . ?
W12 O29 W9 156.8(7) . . ?
W11 O30 W9 155.6(7) . . ?
W4 O32 W4 120.3(11) . 4_575 ?
W1 O33 Sn1 138.7(5) . . ?
W2 O33 W1 112.0(5) . . ?
W2 O33 Sn1 108.5(5) . . ?
W18 O34 W17 121.0(6) . . ?
W18 O34 V17 121.0(6) . . ?
W16 O36 W4 121.0(7) . . ?
W11 O37 K5 153.3(8) . . ?
W11 O37 K8 106.5(6) . . ?
K5 O37 K8 97.8(5) . . ?
W5 O38 K3 150.7(8) . 1_454 ?
W5 O38 K3A 161.1(9) . 1_454 ?
W5 O38 K7 92.8(5) . . ?
K3 O38 K3A 18.3(8) 1_454 1_454 ?
K3 O38 K7 107.7(4) 1_454 . ?
K3A O38 K7 106.0(7) 1_454 . ?
W10 O39 K4 101.6(6) . . ?
W13 O39 W10 121.1(7) . . ?
W13 O39 K4 100.4(6) . . ?
W15 O41 W18 121.2(7) . . ?
W15 O41 K10 129.2(7) . . ?
W18 O41 K10 107.2(7) . . ?
W17 O42 W17 146.5(10) 4_575 . ?
W15 O43 W15 154.0(11) 4_575 . ?
W15 O43 K3 98.6(5) 4_575 . ?
W15 O43 K3 98.6(5) . . ?
W16 O44 W15 149.7(7) . . ?
W12 O46 K8 110.8(7) . . ?
W13 O47 K9 165.4(9) . 1_554 ?
W13 O47 K9A 160.0(10) . 1_554 ?
W8 O48 K9 139.7(8) . . ?
W8 O48 K9A 123.3(9) . . ?
W11 O49 W13 121.6(6) . . ?
W11 O49 K5 108.0(6) . 3_765 ?
W11 O49 K8 109.2(6) . 3_765 ?
W13 O49 K5 99.9(5) . 3_765 ?
W13 O49 K8 118.5(6) . 3_765 ?
K8 O49 K5 94.9(5) 3_765 3_765 ?
W18 O50 K10 93.1(7) . . ?
W4 O52 K4 125.9(9) . 1_556 ?
W11 O53 W10 92.0(4) . . ?
W11 O53 W13 92.5(4) . . ?
W13 O53 W10 91.4(4) . . ?
V1 O53 W10 121.5(6) . . ?
V1 O53 W11 125.2(6) . . ?
V1 O53 W13 124.7(6) . . ?
W9 O54 Sn4 150.8(7) . . ?
W18 O55 W8 156.3(7) . . ?
W4 O56 W8 154.8(9) . . ?
W3 O57 K4 100.9(5) . . ?
W3 O57 K6 97.0(5) . 1_655 ?
W10 O57 W3 151.3(6) . . ?
W10 O57 K4 107.3(5) . . ?
W10 O57 K6 95.7(5) . 1_655 ?
K4 O57 K6 73.7(4) . 1_655 ?
W18 O59 W4 147.3(7) . . ?
W17 O60 W15 93.7(5) . . ?
W17 O60 W18 94.7(5) . . ?
V17 O60 W15 93.7(5) . . ?
V17 O60 W18 94.7(5) . . ?
W18 O60 W15 92.2(4) . . ?
V2 O60 W15 123.5(7) . . ?
V2 O60 W17 121.5(6) . . ?
V2 O60 V17 121.5(6) . . ?
V2 O60 W18 123.2(7) . . ?
W9 O61 W7 93.7(4) . . ?
V1 O61 W7 125.6(6) . . ?
V1 O61 W9 122.6(6) . . ?
W10 O62 K6 106.3(6) . 1_655 ?
W11 O63 K5 104.6(6) . 3_765 ?
W11 O63 K8 96.2(5) . . ?
W12 O63 W11 150.9(7) . . ?
W12 O63 K5 102.5(5) . 3_765 ?
W12 O63 K8 96.3(5) . . ?
K8 O63 K5 85.6(4) . 3_765 ?
W13 O65 K5 104.2(6) . 3_765 ?
W14 O65 W13 152.7(6) . . ?
W14 O65 K5 102.7(5) . 3_765 ?
W11 O66 W10 121.8(7) . . ?
W3 O67 K1 146.6(6) . . ?
W3 O67 K6 115.8(6) . 1_655 ?
K6 O67 K1 93.8(4) 1_655 . ?
W19 O68 Sn2 149.3(7) . . ?
W19A O68 Sn2 144.8(9) . . ?
W1 O69 K2 99.8(5) . . ?
W15 O70 K3 101.9(6) . . ?
Sn4 O71 Sn3 106.7(5) . . ?
Sn3 O72 Sn4 109.8(5) . . ?
Sn3 O72 K2 100.6(4) . . ?
Sn4 O72 K2 107.7(5) . . ?
Sn1 O73 K1 128.1(5) . . ?
C3 O73 Sn1 113.9(12) . . ?
C3 O73 K1 111.9(12) . . ?
Sn2 O75 K2 110.1(5) . . ?
C6 O75 Sn2 112.3(15) . . ?
C6 O75 K2 136.2(15) . . ?
C6 O76 K6 142.3(14) . . ?
Sn3 O77 K2 113.0(6) . . ?
C9 O77 Sn3 111.8(15) . . ?
C9 O77 K2 131.7(14) . . ?
C9 O78 K9 141(2) . . ?
C9 O78 K9A 124(2) . . ?
Sn4 O79 K2 120.2(6) . . ?
C12 O79 Sn4 114.1(13) . . ?
C12 O79 K2 125.4(13) . . ?
Sn1 C1 H1A 110.4 . . ?
Sn1 C1 H1B 110.4 . . ?
H1A C1 H1B 108.6 . . ?
C2 C1 Sn1 106.7(12) . . ?
C2 C1 H1A 110.4 . . ?
C2 C1 H1B 110.4 . . ?
C1 C2 H2A 107.9 . . ?
C1 C2 H2B 107.9 . . ?
H2A C2 H2B 107.2 . . ?
C3 C2 C1 117.4(16) . . ?
C3 C2 H2A 107.9 . . ?
C3 C2 H2B 107.9 . . ?
O73 C3 K1 48.9(9) . . ?
O73 C3 C2 118.9(18) . . ?
O74 C3 K1 80.6(12) . . ?
O74 C3 O73 123.5(18) . . ?
O74 C3 C2 117.6(18) . . ?
C2 C3 K1 151.7(13) . . ?
Sn2 C4 H4A 109.2 . . ?
Sn2 C4 H4B 109.2 . . ?
H4A C4 H4B 107.9 . . ?
C5 C4 Sn2 112.2(16) . . ?
C5 C4 H4A 109.2 . . ?
C5 C4 H4B 109.2 . . ?
C4 C5 H5A 108.8 . . ?
C4 C5 H5B 108.8 . . ?
C4 C5 C6 113.7(18) . . ?
H5A C5 H5B 107.7 . . ?
C6 C5 H5A 108.8 . . ?
C6 C5 H5B 108.8 . . ?
O75 C6 O76 124(2) . . ?
O75 C6 C5 121(2) . . ?
O76 C6 C5 114.3(19) . . ?
Sn3 C7 H7A 110.4 . . ?
Sn3 C7 H7B 110.4 . . ?
H7A C7 H7B 108.6 . . ?
C8 C7 Sn3 106.7(12) . . ?
C8 C7 H7A 110.4 . . ?
C8 C7 H7B 110.4 . . ?
C7 C8 H8A 109.2 . . ?
C7 C8 H8B 109.2 . . ?
C7 C8 C9 112.2(17) . . ?
H8A C8 H8B 107.9 . . ?
C9 C8 H8A 109.2 . . ?
C9 C8 H8B 109.2 . . ?
O77 C9 C8 121(2) . . ?
O78 C9 O77 121(3) . . ?
O78 C9 C8 118(2) . . ?
Sn4 C10 H10A 110.0 . . ?
Sn4 C10 H10B 110.0 . . ?
H10A C10 H10B 108.3 . . ?
C11 C10 Sn4 108.6(13) . . ?
C11 C10 H10A 110.0 . . ?
C11 C10 H10B 110.0 . . ?
C10 C11 H11A 108.2 . . ?
C10 C11 H11B 108.2 . . ?
H11A C11 H11B 107.4 . . ?
C12 C11 C10 116.3(18) . . ?
C12 C11 H11A 108.2 . . ?
C12 C11 H11B 108.2 . . ?
O79 C12 O80 122.2(19) . . ?
O79 C12 C11 118(2) . . ?
O80 C12 C11 114.2(19) . . ?
W19 O1W K7 144.7(8) . . ?
W19A O1W K7 144.8(10) . . ?

loop_
_geom_bond_atom_site_label_1
_geom_bond_atom_site_label_2
_geom_bond_distance
_geom_bond_site_symmetry_2
_geom_bond_publ_flag
W1 K2 3.770(7) . ?
W1 O3 1.842(10) . ?
W1 O6 2.121(11) . ?
W1 O8 1.801(10) . ?
W1 O19 2.151(11) . ?
W1 O33 2.026(11) . ?
W1 O69 1.734(12) . ?
W2 K1 4.059(8) . ?
W2 O6 1.987(11) 4_575 ?
W2 O6 1.987(11) . ?
W2 O14 1.713(17) . ?
W2 O27 2.073(15) . ?
W2 O33 2.005(10) 4_575 ?
W2 O33 2.005(10) . ?
W2 O2W 2.295(16) . ?
W3 K4 3.934(11) . ?
W3 K6 3.978(12) 1_655 ?
W3 K7 3.978(7) . ?
W3 O1 1.911(10) . ?
W3 O19 1.786(11) . ?
W3 O24 1.937(11) . ?
W3 O26 2.316(11) . ?
W3 O57 2.065(12) . ?
W3 O67 1.711(12) . ?
W4 O16 2.325(15) . ?
W4 O32 1.935(10) . ?
W4 O36 1.944(13) . ?
W4 O52 1.749(17) . ?
W4 O56 1.878(14) . ?
W4 O59 1.933(15) . ?
W5 K4 3.902(12) . ?
W5 K7 3.885(11) . ?
W5 O5 1.874(12) . ?
W5 O7 1.805(11) . ?
W5 O22 2.010(12) . ?
W5 O24 1.939(12) . ?
W5 O26 2.312(10) . ?
W5 O38 1.680(11) . ?
W6 O10 1.817(12) . ?
W6 O12 2.412(12) . ?
W6 O13 2.030(13) . ?
W6 O18 1.801(11) . ?
W6 O28 2.006(12) . ?
W6 O35 1.700(14) . ?
W7 O1 1.917(10) . ?
W7 O9 2.005(12) . ?
W7 O20 1.808(13) . ?
W7 O21 1.926(12) . ?
W7 O40 1.715(12) . ?
W7 O61 2.349(12) . ?
W8 K9A 4.00(3) . ?
W8 O2 1.843(12) . ?
W8 O4 1.947(9) . ?
W8 O11 2.273(11) . ?
W8 O48 1.695(13) . ?
W8 O55 1.907(13) . ?
W8 O56 1.961(14) . ?
W9 O21 1.940(12) . ?
W9 O29 1.945(12) . ?
W9 O30 1.952(12) . ?
W9 O54 1.850(13) . ?
W9 O58 1.716(11) . ?
W9 O61 2.335(10) . ?
W10 K4 3.931(12) . ?
W10 K6 3.801(13) 1_655 ?
W10 O9 1.857(11) . ?
W10 O39 1.953(14) . ?
W10 O53 2.377(12) . ?
W10 O57 1.825(11) . ?
W10 O62 1.725(13) . ?
W10 O66 1.963(12) . ?
W11 K5 4.078(11) 3_765 ?
W11 K8 3.856(13) . ?
W11 K8 3.868(13) 3_765 ?
W11 O30 1.889(12) . ?
W11 O37 1.713(12) . ?
W11 O49 1.932(12) . ?
W11 O53 2.335(11) . ?
W11 O63 1.923(13) . ?
W11 O66 1.918(13) . ?
W12 K5 4.016(13) 3_765 ?
W12 K8 3.853(12) . ?
W12 O12 2.346(10) . ?
W12 O17 1.973(13) . ?
W12 O28 1.880(14) . ?
W12 O29 1.881(12) . ?
W12 O46 1.688(12) . ?
W12 O63 1.912(14) . ?
W13 K4 3.888(12) . ?
W13 K5 3.885(11) 3_765 ?
W13 K8 4.083(12) 3_765 ?
W13 O22 1.860(11) . ?
W13 O39 1.937(14) . ?
W13 O47 1.718(13) . ?
W13 O49 1.950(12) . ?
W13 O53 2.355(12) . ?
W13 O65 1.921(14) . ?
W14 K5 3.841(9) 3_765 ?
W14 K10 4.03(2) 1_454 ?
W14 O5 1.951(12) . ?
W14 O12 2.364(10) . ?
W14 O13 1.869(15) . ?
W14 O17 1.930(12) . ?
W14 O51 1.723(13) . ?
W14 O65 1.909(15) . ?
W15 K3 3.742(11) . ?
W15 O23 1.904(15) . ?
W15 O41 1.913(14) . ?
W15 O43 1.914(5) . ?
W15 O44 1.958(15) . ?
W15 O60 2.369(12) . ?
W15 O70 1.721(13) . ?
W16 O16 2.399(18) . ?
W16 O36 1.937(15) . ?
W16 O36 1.937(14) 4_575 ?
W16 O44 1.881(15) 4_575 ?
W16 O44 1.881(15) . ?
W16 O45 1.724(19) . ?
W17 O23 1.993(12) . ?
W17 O25 1.809(11) . ?
W17 O34 1.977(14) . ?
W17 O42 1.900(5) . ?
W17 O60 2.286(13) . ?
W17 O64 1.645(16) . ?
V17 O23 1.993(12) . ?
V17 O25 1.809(11) . ?
V17 O34 1.977(14) . ?
V17 O42 1.900(5) . ?
V17 O60 2.286(13) . ?
V17 O64 1.645(16) . ?
W18 K10 3.883(17) . ?
W18 O34 1.895(14) . ?
W18 O41 1.945(13) . ?
W18 O50 1.709(14) . ?
W18 O55 1.901(12) . ?
W18 O59 1.919(14) . ?
W18 O60 2.297(12) . ?
W19 O6 2.041(12) . ?
W19 O6 2.041(12) 4_575 ?
W19 O15 1.73(2) . ?
W19 O68 1.783(11) 4_575 ?
W19 O68 1.783(11) . ?
W19 O1W 2.444(18) . ?
W19A O6 2.00(2) . ?
W19A O6 2.00(2) 4_575 ?
W19A O15 2.00(2) . ?
W19A O68 1.760(16) 4_575 ?
W19A O68 1.760(16) . ?
W19A O1W 2.17(2) . ?
Sn1 O2 2.062(13) . ?
Sn1 O25 2.077(11) . ?
Sn1 O27 2.047(6) . ?
Sn1 O33 2.137(11) . ?
Sn1 O73 2.164(14) . ?
Sn1 C1 2.120(18) . ?
Sn2 K2 4.049(7) . ?
Sn2 O3 2.026(10) . ?
Sn2 O7 2.069(11) . ?
Sn2 O18 2.103(11) . ?
Sn2 O68 2.127(10) . ?
Sn2 O75 2.165(14) . ?
Sn2 C4 2.103(18) . ?
Sn3 K2 4.104(7) . ?
Sn3 O8 2.089(10) . ?
Sn3 O20 2.049(13) . ?
Sn3 O71 2.119(11) . ?
Sn3 O72 2.037(11) . ?
Sn3 O77 2.151(13) . ?
Sn3 C7 2.133(18) . ?
Sn4 O10 2.016(12) . ?
Sn4 O54 2.054(12) . ?
Sn4 O71 2.104(12) . ?
Sn4 O72 2.105(11) . ?
Sn4 O79 2.187(14) . ?
Sn4 C10 2.077(19) . ?
V1 O12 1.717(11) . ?
V1 O26 1.680(10) . ?
V1 O53 1.717(12) . ?
V1 O61 1.667(11) . ?
V2 O11 1.685(16) . ?
V2 O16 1.66(2) . ?
V2 O60 1.715(13) . ?
V2 O60 1.714(13) 4_575 ?
K1 K6 4.338(13) 1_655 ?
K1 K6 4.338(13) 4_675 ?
K1 K7 3.73(2) . ?
K1 O14 2.707(19) . ?
K1 O67 3.015(12) 4_575 ?
K1 O67 3.015(13) . ?
K1 O73 2.872(15) 4_575 ?
K1 O73 2.872(15) . ?
K1 C3 3.539(18) . ?
K1 C3 3.539(18) 4_575 ?
K2 O3 3.043(13) . ?
K2 O69 3.066(14) . ?
K2 O72 3.208(14) . ?
K2 O75 2.757(15) . ?
K2 O77 2.754(15) . ?
K2 O79 2.807(15) . ?
K3 K7 5.00(2) 1_656 ?
K3 O38 2.754(15) 4_676 ?
K3 O38 2.754(15) 1_656 ?
K3 O43 2.94(2) . ?
K3 O70 2.988(17) 4_575 ?
K3 O70 2.988(17) . ?
K3 O5W 2.56(4) . ?
K3A K7 5.03(5) 1_656 ?
K3A O38 2.87(3) 1_656 ?
K3A O38 2.87(3) 4_676 ?
K3A O5W 3.42(5) . ?
K4 K6 3.686(19) 1_655 ?
K4 K7 3.668(19) . ?
K4 O22 2.949(17) . ?
K4 O24 2.927(17) . ?
K4 O39 3.040(18) . ?
K4 O52 2.91(2) 1_554 ?
K4 O57 2.980(16) . ?
K5 K8 4.289(18) . ?
K5 K8 4.268(19) 3_765 ?
K5 K9 4.98(3) 3_766 ?
K5 O17 2.890(18) 3_765 ?
K5 O37 2.682(16) . ?
K5 O49 3.043(17) 3_765 ?
K5 O63 3.142(17) 3_765 ?
K5 O65 2.940(15) 3_765 ?
K6 O57 3.159(17) 1_455 ?
K6 O62 2.938(19) 1_455 ?
K6 O67 2.924(16) 1_455 ?
K6 O76 2.85(2) . ?
K7 O14 2.95(3) . ?
K7 O24 2.676(12) . ?
K7 O24 2.676(12) 4_575 ?
K7 O38 3.42(2) . ?
K7 O38 3.42(2) 4_575 ?
K7 O1W 3.02(3) . ?
K8 K9 4.55(3) 3_766 ?
K8 K9A 4.13(3) 3_766 ?
K8 O37 3.002(19) . ?
K8 O46 2.914(19) . ?
K8 O49 2.776(17) 3_765 ?
K8 O63 3.142(17) . ?
K9 O47 2.79(3) 1_556 ?
K9 O48 2.94(3) . ?
K9 O78 2.74(3) . ?
K9A O47 2.75(3) 1_556 ?
K9A O48 2.81(3) . ?
K9A O78 3.04(3) . ?
K10 O13 2.87(2) 1_656 ?
K10 O41 2.83(2) . ?
K10 O50 3.40(2) . ?
K10 O3W 2.70(4) . ?
K10 O4W 2.92(4) . ?
O73 C3 1.26(2) . ?
O74 C3 1.22(2) . ?
O75 C6 1.23(2) . ?
O76 C6 1.27(3) . ?
O77 C9 1.28(2) . ?
O78 C9 1.22(3) . ?
O79 C12 1.24(2) . ?
O80 C12 1.30(3) . ?
C1 H1A 0.9700 . ?
C1 H1B 0.9700 . ?
C1 C2 1.522(10) . ?
C2 H2A 0.9700 . ?
C2 H2B 0.9700 . ?
C2 C3 1.510(10) . ?
C4 H4A 0.9700 . ?
C4 H4B 0.9700 . ?
C4 C5 1.40(3) . ?
C5 H5A 0.9700 . ?
C5 H5B 0.9700 . ?
C5 C6 1.54(3) . ?
C7 H7A 0.9700 . ?
C7 H7B 0.9700 . ?
C7 C8 1.50(3) . ?
C8 H8A 0.9700 . ?
C8 H8B 0.9700 . ?
C8 C9 1.51(3) . ?
C10 H10A 0.9700 . ?
C10 H10B 0.9700 . ?
C10 C11 1.518(10) . ?
C11 H11A 0.9700 . ?
C11 H11B 0.9700 . ?
C11 C12 1.515(10) . ?

loop_
_geom_torsion_atom_site_label_1
_geom_torsion_atom_site_label_2
_geom_torsion_atom_site_label_3
_geom_torsion_atom_site_label_4
_geom_torsion
_geom_torsion_site_symmetry_1
_geom_torsion_site_symmetry_2
_geom_torsion_site_symmetry_3
_geom_torsion_site_symmetry_4
_geom_torsion_publ_flag
Sn1 O73 C3 K1 154.7(14) . . . . ?
Sn1 O73 C3 O74 -172.1(17) . . . . ?
Sn1 O73 C3 C2 6(2) . . . . ?
Sn1 C1 C2 C3 3(2) . . . . ?
Sn2 O75 C6 O76 173.1(18) . . . . ?
Sn2 O75 C6 C5 -1(2) . . . . ?
Sn2 C4 C5 C6 6(2) . . . . ?
Sn3 O77 C9 O78 -174.5(18) . . . . ?
Sn3 O77 C9 C8 7(2) . . . . ?
Sn3 C7 C8 C9 28(2) . . . . ?
Sn4 O79 C12 O80 -158.8(19) . . . . ?
Sn4 O79 C12 C11 -6(3) . . . . ?
Sn4 C10 C11 C12 -7(3) . . . . ?
K1 W2 O14 K7 180.000(7) . . . . ?
K1 O73 C3 O74 33(3) . . . . ?
K1 O73 C3 C2 -148.6(14) . . . . ?
K2 W1 O3 Sn2 137.7(15) . . . . ?
K2 W1 O8 Sn3 0.2(10) . . . . ?
K2 O75 C6 O76 8(4) . . . . ?
K2 O75 C6 C5 -166.2(13) . . . . ?
K2 O77 C9 O78 29(3) . . . . ?
K2 O77 C9 C8 -150.0(16) . . . . ?
K2 O79 C12 O80 28(3) . . . . ?
K2 O79 C12 C11 -178.9(15) . . . . ?
K4 W3 O19 W1 171.5(18) . . . . ?
K4 W3 O67 K1 96.8(12) . . . . ?
K4 W3 O67 K6 -53.3(6) . . . 1_655 ?
K4 W5 O5 W14 32(2) . . . . ?
K4 W5 O7 Sn2 -146.7(8) . . . . ?
K4 W5 O38 K3 166.8(15) . . . 1_454 ?
K4 W5 O38 K3A 129(3) . . . 1_454 ?
K4 W5 O38 K7 -58.1(4) . . . . ?
K4 W10 O9 W7 18.8(16) . . . . ?
K4 W10 O57 W3 169.5(17) . . . . ?
K4 W10 O57 K6 -74.7(5) . . . 1_655 ?
K4 W10 O62 K6 47.7(5) . . . 1_655 ?
K4 W13 O22 W5 -166.4(17) . . . . ?
K4 W13 O47 K9 166(4) . . . 1_554 ?
K4 W13 O47 K9A 100(3) . . . 1_554 ?
K5 W11 O30 W9 -25.2(19) 3_765 . . . ?
K5 W11 O37 K5 147.2(15) 3_765 . . . ?
K5 W11 O37 K8 -58.2(5) 3_765 . . . ?
K5 W12 O28 W6 -90.1(8) 3_765 . . . ?
K5 W12 O29 W9 32(2) 3_765 . . . ?
K5 W12 O46 K8 61.3(6) 3_765 . . . ?
K5 W13 O22 W5 33.1(16) 3_765 . . . ?
K5 W13 O22 K4 -160.5(4) 3_765 . . . ?
K5 W13 O47 K9 -17(4) 3_765 . . 1_554 ?
K5 W13 O47 K9A -84(3) 3_765 . . 1_554 ?
K5 W14 O13 W6 86.5(8) 3_765 . . . ?
K5 W14 O13 K10 -83.9(8) 3_765 . . 1_454 ?
K6 W3 O19 W1 -93(2) 1_655 . . . ?
K6 W3 O67 K1 150.0(16) 1_655 . . . ?
K6 W10 O9 W7 68.5(13) 1_655 . . . ?
K6 W10 O57 W3 -115.8(15) 1_655 . . . ?
K6 W10 O57 K4 74.7(5) 1_655 . . . ?
K6 O76 C6 O75 118(2) . . . . ?
K6 O76 C6 C5 -67(3) . . . . ?
K7 W3 O19 W1 -170(2) . . . . ?
K7 W3 O67 K1 38.9(11) . . . . ?
K7 W3 O67 K6 -111.1(7) . . . 1_655 ?
K7 W5 O5 W14 141.6(16) . . . . ?
K7 W5 O7 Sn2 -170.6(11) . . . . ?
K7 W5 O38 K3 -135.1(16) . . . 1_454 ?
K7 W5 O38 K3A -173(4) . . . 1_454 ?
K8 W11 O30 W9 -173.1(9) 3_765 . . . ?
K8 W11 O30 W9 -77.9(16) . . . . ?
K8 W11 O37 K5 83.6(15) 3_765 . . . ?
K8 W11 O37 K5 -154.7(18) . . . . ?
K8 W11 O37 K8 -121.7(6) 3_765 . . . ?
K8 W12 O28 W6 166.2(4) . . . . ?
K8 W12 O29 W9 83.8(18) . . . . ?
K8 W13 O22 W5 -171.7(8) 3_765 . . . ?
K8 W13 O22 K4 -5.3(15) 3_765 . . . ?
K8 W13 O47 K9 49(4) 3_765 . . 1_554 ?
K8 W13 O47 K9A -17(3) 3_765 . . 1_554 ?
K9 O78 C9 O77 -166.9(17) . . . . ?
K9 O78 C9 C8 12(4) . . . . ?
K9A W8 O2 Sn1 -103.5(12) . . . . ?
K9A O78 C9 O77 -170.3(15) . . . . ?
K9A O78 C9 C8 8(3) . . . . ?
K10 W14 O13 W6 170.4(12) 1_454 . . . ?
K10 W18 O34 W17 -114.9(7) . . . . ?
K10 W18 O34 V17 -114.9(7) . . . . ?
O1 W3 O19 W1 0(2) . . . . ?
O1 W3 O67 K1 -137.2(11) . . . . ?
O1 W3 O67 K6 72.8(7) . . . 1_655 ?
O1 W7 O20 Sn3 20(2) . . . . ?
O2 W8 O48 K9 152.5(12) . . . . ?
O2 W8 O48 K9A 141.0(10) . . . . ?
O3 W1 O8 Sn3 -50.2(11) . . . . ?
O3 W1 O69 K2 28.7(5) . . . . ?
O4 W8 O2 Sn1 130.7(12) . . . . ?
O4 W8 O48 K9 -110.5(13) . . . . ?
O4 W8 O48 K9A -121.9(11) . . . . ?
O5 W5 O7 Sn2 24.2(11) . . . . ?
O5 W5 O38 K3 38.2(15) . . . 1_454 ?
O5 W5 O38 K3A 0(3) . . . 1_454 ?
O5 W5 O38 K7 173.3(5) . . . . ?
O5 W14 O13 W6 -81.2(7) . . . . ?
O5 W14 O13 K10 108.4(7) . . . 1_454 ?
O6 W1 O3 Sn2 15.2(13) . . . . ?
O6 W1 O3 K2 -122.6(4) . . . . ?
O6 W1 O8 Sn3 -174.6(8) . . . . ?
O6 W1 O69 K2 119.1(4) . . . . ?
O6 W2 O14 K1 144.9(3) 4_575 . . . ?
O6 W2 O14 K1 -144.9(3) . . . . ?
O6 W2 O14 K7 -35.1(3) 4_575 . . . ?
O6 W2 O14 K7 35.1(3) . . . . ?
O6 W19 O68 Sn2 -12.3(13) . . . . ?
O6 W19 O68 Sn2 25(2) 4_575 . . . ?
O6 W19A O68 Sn2 -19(4) 4_575 . . . ?
O6 W19A O68 Sn2 -31.8(16) . . . . ?
O7 W5 O5 W14 -139.8(18) . . . . ?
O7 W5 O38 K3 -55.0(15) . . . 1_454 ?
O7 W5 O38 K3A -93(3) . . . 1_454 ?
O7 W5 O38 K7 80.2(6) . . . . ?
O8 W1 O3 Sn2 -148.7(13) . . . . ?
O8 W1 O3 K2 73.6(5) . . . . ?
O8 W1 O69 K2 -74.9(5) . . . . ?
O9 W7 O20 Sn3 -52(3) . . . . ?
O9 W10 O57 W3 -16.0(14) . . . . ?
O9 W10 O57 K4 174.5(6) . . . . ?
O9 W10 O57 K6 99.8(5) . . . 1_655 ?
O9 W10 O62 K6 -89.3(6) . . . 1_655 ?
O10 W6 O18 Sn2 -138.9(12) . . . . ?
O11 W8 O2 Sn1 60.0(11) . . . . ?
O11 W8 O48 K9 -94(3) . . . . ?
O11 W8 O48 K9A -106(3) . . . . ?
O11 V2 O16 W4 -60.5(8) . . . 4_575 ?
O11 V2 O16 W4 60.5(8) . . . . ?
O11 V2 O16 W16 180.000(2) . . . . ?
O11 V2 O60 W15 -177.9(7) . . . . ?
O11 V2 O60 W17 62.3(9) . . . . ?
O11 V2 O60 V17 62.3(9) . . . . ?
O11 V2 O60 W18 -58.8(10) . . . . ?
O12 W6 O10 Sn4 126(2) . . . . ?
O12 W6 O18 Sn2 132.7(13) . . . . ?
O12 W12 O28 W6 -6.8(6) . . . . ?
O12 W12 O29 W9 -56.7(18) . . . . ?
O12 W14 O13 W6 1.0(6) . . . . ?
O12 W14 O13 K10 -169.4(8) . . . 1_454 ?
O12 V1 O26 W3 178.4(6) . . . . ?
O12 V1 O26 W5 -51.3(9) . . . . ?
O12 V1 O53 W10 -178.8(6) . . . . ?
O12 V1 O53 W11 -59.8(8) . . . . ?
O12 V1 O53 W13 63.8(8) . . . . ?
O12 V1 O61 W7 177.0(6) . . . . ?
O12 V1 O61 W9 53.5(8) . . . . ?
O13 W6 O10 Sn4 148.7(19) . . . . ?
O13 W6 O18 Sn2 63.5(13) . . . . ?
O15 W19 O68 Sn2 -111.4(13) . . . . ?
O15 W19A O68 Sn2 -123.6(13) . . . . ?
O16 W4 O56 W8 65.9(18) . . . . ?
O16 W16 O44 W15 59.4(14) . . . . ?
O16 V2 O11 W8 -63.7(8) . . . . ?
O16 V2 O11 W8 63.7(8) . . . 4_575 ?
O16 V2 O60 W15 -58.9(10) . . . . ?
O16 V2 O60 W17 -178.7(7) . . . . ?
O16 V2 O60 V17 -178.7(7) . . . . ?
O16 V2 O60 W18 60.2(10) . . . . ?
O17 W12 O28 W6 -80.9(8) . . . . ?
O17 W12 O29 W9 -38(3) . . . . ?
O17 W12 O46 K8 100.3(7) . . . . ?
O17 W14 O13 W6 74.5(7) . . . . ?
O17 W14 O13 K10 -95.8(7) . . . 1_454 ?
O18 W6 O10 Sn4 45(2) . . . . ?
O19 W1 O3 Sn2 -66.4(13) . . . . ?
O19 W1 O3 K2 155.9(4) . . . . ?
O19 W1 O8 Sn3 -134.3(11) . . . . ?
O19 W3 O67 K1 -40.6(13) . . . . ?
O19 W3 O67 K6 169.4(6) . . . 1_655 ?
O21 W7 O20 Sn3 -135(2) . . . . ?
O21 W9 O54 Sn4 114.2(13) . . . . ?
O22 W5 O5 W14 24.6(18) . . . . ?
O22 W5 O7 Sn2 -42(2) . . . . ?
O22 W5 O38 K3 122.3(14) . . . 1_454 ?
O22 W5 O38 K3A 84(3) . . . 1_454 ?
O22 W5 O38 K7 -102.6(5) . . . . ?
O22 W13 O47 K9 -150(4) . . . 1_554 ?
O22 W13 O47 K9A 144(3) . . . 1_554 ?
O23 W15 O70 K3 84.0(7) . . . . ?
O23 W17 O25 Sn1 -128.6(15) . . . . ?
O23 W17 O42 W17 -139(2) . . . 4_575 ?
O23 V17 O25 Sn1 -128.6(15) . . . . ?
O24 W3 O19 W1 155(2) . . . . ?
O24 W3 O67 K1 57.0(13) . . . . ?
O24 W3 O67 K6 -93.0(7) . . . 1_655 ?
O24 W5 O5 W14 -39(3) . . . . ?
O24 W5 O7 Sn2 -132.2(11) . . . . ?
O24 W5 O38 K3 -151.0(14) . . . 1_454 ?
O24 W5 O38 K3A 171(3) . . . 1_454 ?
O24 W5 O38 K7 -15.9(6) . . . . ?
O25 W17 O42 W17 21(2) . . . 4_575 ?
O26 W3 O19 W1 84(2) . . . . ?
O26 W3 O67 K1 90(3) . . . . ?
O26 W3 O67 K6 -60(3) . . . 1_655 ?
O26 W5 O5 W14 -58.5(18) . . . . ?
O26 W5 O7 Sn2 -61.6(11) . . . . ?
O26 W5 O38 K3 -158(2) . . . 1_454 ?
O26 W5 O38 K3A 164(3) . . . 1_454 ?
O26 W5 O38 K7 -23(3) . . . . ?
O26 V1 O12 W6 -63.9(8) . . . . ?
O26 V1 O12 W12 174.6(6) . . . . ?
O26 V1 O12 W14 55.1(8) . . . . ?
O26 V1 O53 W10 58.4(8) . . . . ?
O26 V1 O53 W11 177.3(7) . . . . ?
O26 V1 O53 W13 -59.0(8) . . . . ?
O26 V1 O61 W7 -54.5(8) . . . . ?
O26 V1 O61 W9 -178.1(6) . . . . ?
O27 W2 O14 K1 0.000(2) . . . . ?
O27 W2 O14 K7 180.000(4) . . . . ?
O28 W6 O10 Sn4 -164(2) . . . . ?
O28 W6 O18 Sn2 132.2(12) . . . . ?
O28 W12 O29 W9 -130.0(18) . . . . ?
O28 W12 O46 K8 -170.7(7) . . . . ?
O29 W9 O54 Sn4 -42.5(13) . . . . ?
O29 W12 O28 W6 73.5(8) . . . . ?
O29 W12 O46 K8 -72.7(8) . . . . ?
O30 W9 O54 Sn4 18(3) . . . . ?
O30 W11 O37 K5 -78.6(16) . . . . ?
O30 W11 O37 K8 76.0(6) . . . . ?
O32 W4 O52 K4 -45.2(12) . . . 1_556 ?
O32 W4 O56 W8 139.2(19) . . . . ?
O33 W1 O3 Sn2 -12(2) . . . . ?
O33 W1 O3 K2 -149.5(10) . . . . ?
O33 W1 O8 Sn3 146.8(10) . . . . ?
O33 W1 O69 K2 -172.7(4) . . . . ?
O33 W2 O14 K1 72.7(3) 4_575 . . . ?
O33 W2 O14 K1 -72.7(3) . . . . ?
O33 W2 O14 K7 107.3(3) . . . . ?
O33 W2 O14 K7 -107.3(3) 4_575 . . . ?
O34 W17 O25 Sn1 -55.7(13) . . . . ?
O34 W17 O42 W17 -74(3) . . . 4_575 ?
O34 V17 O25 Sn1 -55.7(13) . . . . ?
O34 W18 O50 K10 111.2(6) . . . . ?
O35 W6 O10 Sn4 -64(2) . . . . ?
O35 W6 O18 Sn2 -31.2(14) . . . . ?
O36 W4 O52 K4 43.2(11) . . . 1_556 ?
O36 W4 O56 W8 55(3) . . . . ?
O36 W16 O44 W15 132.6(15) . . . . ?
O36 W16 O44 W15 53(3) 4_575 . . . ?
O37 W11 O30 W9 -124.4(16) . . . . ?
O38 W5 O5 W14 118.5(18) . . . . ?
O38 W5 O7 Sn2 129.2(11) . . . . ?
O39 W10 O9 W7 -74.3(19) . . . . ?
O39 W10 O57 W3 140.8(14) . . . . ?
O39 W10 O57 K4 -28.7(6) . . . . ?
O39 W10 O57 K6 -103.4(6) . . . 1_655 ?
O39 W10 O62 K6 95.2(6) . . . 1_655 ?
O39 W13 O22 W5 -135.7(14) . . . . ?
O39 W13 O22 K4 30.6(6) . . . . ?
O39 W13 O47 K9 119(4) . . . 1_554 ?
O39 W13 O47 K9A 52(3) . . . 1_554 ?
O40 W7 O20 Sn3 124(2) . . . . ?
O41 W15 O70 K3 174.8(7) . . . . ?
O41 W18 O34 W17 -77.2(8) . . . . ?
O41 W18 O34 V17 -77.2(8) . . . . ?
O41 W18 O50 K10 22.0(8) . . . . ?
O42 W17 O25 Sn1 147.1(14) . . . . ?
O42 V17 O25 Sn1 147.1(14) . . . . ?
O43 W15 O70 K3 -8.1(9) . . . . ?
O44 W15 O70 K3 -96.2(7) . . . . ?
O44 W16 O44 W15 -26.3(17) 4_575 . . . ?
O45 W16 O44 W15 -127.8(15) . . . . ?
O46 W12 O28 W6 178.0(8) . . . . ?
O46 W12 O29 W9 126.3(18) . . . . ?
O47 W13 O22 W5 123.2(14) . . . . ?
O47 W13 O22 K4 -70.4(7) . . . . ?
O48 W8 O2 Sn1 -130.8(11) . . . . ?
O49 W11 O30 W9 50(2) . . . . ?
O49 W11 O37 K5 103.9(15) . . . . ?
O49 W11 O37 K8 -101.4(6) . . . . ?
O49 W13 O22 W5 -55(2) . . . . ?
O49 W13 O22 K4 111.6(12) . . . . ?
O49 W13 O47 K9 29(4) . . . 1_554 ?
O49 W13 O47 K9A -37(3) . . . 1_554 ?
O50 W18 O34 W17 -176.6(8) . . . . ?
O50 W18 O34 V17 -176.6(8) . . . . ?
O51 W14 O13 W6 174.3(7) . . . . ?
O51 W14 O13 K10 3.9(8) . . . 1_454 ?
O52 W4 O56 W8 -120.9(19) . . . . ?
O53 W10 O9 W7 -71.5(13) . . . . ?
O53 W10 O57 W3 67.4(14) . . . . ?
O53 W10 O57 K4 -102.1(5) . . . . ?
O53 W10 O57 K6 -176.8(5) . . . 1_655 ?
O53 W10 O62 K6 143(3) . . . 1_655 ?
O53 W11 O30 W9 61.8(16) . . . . ?
O53 W13 O22 W5 -61.6(14) . . . . ?
O53 W13 O22 K4 104.7(5) . . . . ?
O53 V1 O12 W6 179.1(6) . . . . ?
O53 V1 O12 W12 57.5(8) . . . . ?
O53 V1 O12 W14 -62.0(8) . . . . ?
O53 V1 O26 W3 -64.8(8) . . . . ?
O53 V1 O26 W5 65.5(8) . . . . ?
O53 V1 O61 W7 61.2(8) . . . . ?
O53 V1 O61 W9 -62.3(8) . . . . ?
O55 W8 O2 Sn1 -26.3(11) . . . . ?
O55 W8 O48 K9 60.5(13) . . . . ?
O55 W8 O48 K9A 49.1(11) . . . . ?
O55 W18 O34 W17 79.8(7) . . . . ?
O55 W18 O34 V17 79.8(7) . . . . ?
O55 W18 O50 K10 -154.3(6) . . . . ?
O56 W4 O52 K4 -138.5(9) . . . 1_556 ?
O56 W8 O2 Sn1 29(3) . . . . ?
O56 W8 O48 K9 -22.0(13) . . . . ?
O56 W8 O48 K9A -33.4(11) . . . . ?
O57 W3 O19 W1 65(3) . . . . ?
O57 W3 O67 K1 142.1(12) . . . . ?
O57 W3 O67 K6 -7.9(7) . . . 1_655 ?
O57 W10 O9 W7 13.0(13) . . . . ?
O57 W10 O62 K6 4.5(7) . . . 1_655 ?
O58 W9 O54 Sn4 -144.6(13) . . . . ?
O59 W4 O52 K4 131.5(9) . . . 1_556 ?
O59 W4 O56 W8 -20.0(18) . . . . ?
O59 W18 O34 W17 -6(2) . . . . ?
O59 W18 O34 V17 -6(2) . . . . ?
O59 W18 O50 K10 -65.4(7) . . . . ?
O60 W17 O25 Sn1 -127.1(13) . . . . ?
O60 W17 O42 W17 -67(2) . . . 4_575 ?
O60 V17 O25 Sn1 -127.1(13) . . . . ?
O60 W18 O34 W17 -3.4(6) . . . . ?
O60 W18 O34 V17 -3.4(6) . . . . ?
O60 W18 O50 K10 76(3) . . . . ?
O60 V2 O11 W8 -55.3(12) 4_575 . . 4_575 ?
O60 V2 O11 W8 55.3(12) . . . . ?
O60 V2 O11 W8 -177.2(8) . . . 4_575 ?
O60 V2 O11 W8 177.2(8) 4_575 . . . ?
O60 V2 O16 W4 -178.6(8) 4_575 . . . ?
O60 V2 O16 W4 60.5(12) 4_575 . . 4_575 ?
O60 V2 O16 W4 178.6(8) . . . 4_575 ?
O60 V2 O16 W4 -60.5(12) . . . . ?
O60 V2 O16 W16 -59.1(5) 4_575 . . . ?
O60 V2 O16 W16 59.1(5) . . . . ?
O60 V2 O60 W15 58.9(11) 4_575 . . . ?
O60 V2 O60 W17 -61.0(11) 4_575 . . . ?
O60 V2 O60 V17 -61.0(11) 4_575 . . . ?
O60 V2 O60 W18 177.98(16) 4_575 . . . ?
O61 W7 O20 Sn3 -64(2) . . . . ?
O61 W9 O54 Sn4 44.3(13) . . . . ?
O61 V1 O12 W6 61.7(7) . . . . ?
O61 V1 O12 W12 -59.8(8) . . . . ?
O61 V1 O12 W14 -179.3(6) . . . . ?
O61 V1 O26 W3 52.2(9) . . . . ?
O61 V1 O26 W5 -177.5(6) . . . . ?
O61 V1 O53 W10 -59.7(8) . . . . ?
O61 V1 O53 W11 59.2(8) . . . . ?
O61 V1 O53 W13 -177.2(6) . . . . ?
O62 W10 O9 W7 117.1(13) . . . . ?
O62 W10 O57 W3 -119.9(14) . . . . ?
O62 W10 O57 K4 70.7(6) . . . . ?
O62 W10 O57 K6 -4.0(6) . . . 1_655 ?
O63 W11 O30 W9 -23.8(16) . . . . ?
O63 W11 O37 K5 -166.4(15) . . . . ?
O63 W11 O37 K8 -11.8(6) . . . . ?
O63 W12 O28 W6 -14(2) . . . . ?
O63 W12 O29 W9 29.5(18) . . . . ?
O63 W12 O46 K8 13.4(8) . . . . ?
O64 W17 O25 Sn1 42.7(15) . . . . ?
O64 W17 O42 W17 126(2) . . . 4_575 ?
O64 V17 O25 Sn1 42.7(15) . . . . ?
O65 W13 O22 W5 21.8(14) . . . . ?
O65 W13 O22 K4 -171.8(5) . . . . ?
O65 W13 O47 K9 -60(4) . . . 1_554 ?
O65 W13 O47 K9A -127(3) . . . 1_554 ?
O65 W14 O13 W6 -1.3(18) . . . . ?
O65 W14 O13 K10 -171.6(11) . . . 1_454 ?
O66 W10 O9 W7 -144.0(13) . . . . ?
O66 W10 O57 W3 67(2) . . . . ?
O66 W10 O57 K4 -102.7(13) . . . . ?
O66 W10 O57 K6 -177.4(11) . . . 1_655 ?
O66 W10 O62 K6 -178.1(6) . . . 1_655 ?
O66 W11 O30 W9 135.5(17) . . . . ?
O66 W11 O37 K5 14.3(16) . . . . ?
O66 W11 O37 K8 168.9(6) . . . . ?
O67 W3 O19 W1 -105(2) . . . . ?
O68 W19 O68 Sn2 142.9(9) 4_575 . . . ?
O68 W19A O68 Sn2 142.5(9) 4_575 . . . ?
O69 W1 O3 Sn2 108.9(13) . . . . ?
O69 W1 O3 K2 -28.8(5) . . . . ?
O69 W1 O8 Sn3 51.3(11) . . . . ?
C1 C2 C3 K1 -62(3) . . . . ?
C1 C2 C3 O73 -6(3) . . . . ?
C1 C2 C3 O74 172.0(19) . . . . ?
C4 C5 C6 O75 -3(3) . . . . ?
C4 C5 C6 O76 -178.0(19) . . . . ?
C7 C8 C9 O77 -25(3) . . . . ?
C7 C8 C9 O78 157(2) . . . . ?
C10 C11 C12 O79 9(3) . . . . ?
C10 C11 C12 O80 164(2) . . . . ?
O1W W19 O68 Sn2 64.0(13) . . . . ?
O1W W19A O68 Sn2 52.3(15) . . . . ?

loop_
_platon_squeeze_void_nr
_platon_squeeze_void_average_x
_platon_squeeze_void_average_y
_platon_squeeze_void_average_z
_platon_squeeze_void_volume
_platon_squeeze_void_count_electrons
1 0.500 0.221 0.346 3458.7 576.8
